data_4327478
loop_
_publ_author_name
'Dana J. Eisler'
'Christopher W. Kirby'
'Richard J. Puddephatt'

_publ_section_title
;
 Tetraphosphinitoresorcinarene Complexes: Dynamic Clusters with Silver(I)
 and Copper(I) Halides
;
_journal_name_full 'Inorganic Chemistry'
_journal_page_first 7626
_journal_page_last 7634
_journal_paper_doi 10.1021/ic034717+
_journal_volume 42
_journal_year 2003
_chemical_formula_sum 'C145.2 H151.2 Ag5 I5 O14.3 P4'
_chemical_formula_weight 3422.79
_chemical_name_systematic
; 
 ? 
;
_space_group_IT_number 14
_symmetry_cell_setting monoclinic
_symmetry_space_group_name_Hall '-P 2ybc'
_symmetry_space_group_name_H-M 'P 1 21/c 1'
_atom_sites_solution_hydrogens geom
_atom_sites_solution_primary direct
_atom_sites_solution_secondary difmap
_audit_creation_method SHELXL-97
_cell_angle_alpha 90.00
_cell_angle_beta 101.7050(10)
_cell_angle_gamma 90.00
_cell_formula_units_Z 4
_cell_length_a 15.98240(10)
_cell_length_b 25.26490(10)
_cell_length_c 35.43130(10)
_cell_measurement_temperature 200(2)
_cell_volume 14009.43(12)
_computing_cell_refinement 'Nonius DENZO'
_computing_data_collection 'Nonius COLLECT'
_computing_data_reduction 'Nonius DENZO'
_computing_molecular_graphics 'Bruker SHELXTL'
_computing_publication_material 'Bruker SHELXTL'
_computing_structure_refinement 'SHELXL-97 (Sheldrick, 1997)'
_computing_structure_solution 'SHELXS-97 (Sheldrick, 1990)'
_diffrn_ambient_temperature 200(2)
_diffrn_measured_fraction_theta_full 0.998
_diffrn_measured_fraction_theta_max 0.998
_diffrn_measurement_device_type 'Nonius Kappa CCD'
_diffrn_measurement_method 'phi\omega scans'
_diffrn_radiation_monochromator graphite
_diffrn_radiation_source 'fine-focus sealed tube'
_diffrn_radiation_type MoK\a
_diffrn_radiation_wavelength 0.71073
_diffrn_reflns_av_R_equivalents 0.055
_diffrn_reflns_av_sigmaI/netI 0.0525
_diffrn_reflns_limit_h_max 20
_diffrn_reflns_limit_h_min -20
_diffrn_reflns_limit_k_max 27
_diffrn_reflns_limit_k_min -32
_diffrn_reflns_limit_l_max 45
_diffrn_reflns_limit_l_min -46
_diffrn_reflns_number 204221
_diffrn_reflns_theta_full 27.50
_diffrn_reflns_theta_max 27.50
_diffrn_reflns_theta_min 2.57
_exptl_absorpt_coefficient_mu 1.894
_exptl_absorpt_correction_T_max 0.7032
_exptl_absorpt_correction_T_min 0.6004
_exptl_absorpt_correction_type integration
_exptl_crystal_colour colourless
_exptl_crystal_density_diffrn 1.623
_exptl_crystal_description block
_exptl_crystal_F_000 6787
_exptl_crystal_size_max 0.30
_exptl_crystal_size_mid 0.28
_exptl_crystal_size_min 0.20
_refine_diff_density_max 1.242
_refine_diff_density_min -0.776
_refine_diff_density_rms 0.102
_refine_ls_extinction_method none
_refine_ls_goodness_of_fit_ref 1.069
_refine_ls_hydrogen_treatment mixed
_refine_ls_matrix_type full
_refine_ls_number_parameters 1379
_refine_ls_number_reflns 32119
_refine_ls_number_restraints 291
_refine_ls_restrained_S_all 1.081
_refine_ls_R_factor_all 0.0808
_refine_ls_R_factor_gt 0.0413
_refine_ls_shift/su_max 0.023
_refine_ls_shift/su_mean 0.001
_refine_ls_structure_factor_coef Fsqd
_refine_ls_weighting_details 'calc w=1/[\s^2^(Fo^2^)+(0.0647P)^2^+0.0000P] where P=(Fo^2^+2Fc^2^)/3'
_refine_ls_weighting_scheme calc
_refine_ls_wR_factor_gt 0.1112
_refine_ls_wR_factor_ref 0.1248
_reflns_number_gt 20827
_reflns_number_total 32119
_reflns_threshold_expression >2sigma(I)
_cod_data_source_file ic0347172Bsi20030623_114635_1.cif
_cod_data_source_block 6c
_cod_original_cell_volume 14009.42(11)
_cod_original_formula_sum 'C145.20 H151.20 Ag5 I5 O14.30 P4'
_cod_database_code 4327478

loop_
_symmetry_equiv_pos_as_xyz
'x, y, z'
'-x, y+1/2, -z+1/2'
'-x, -y, -z'
'x, -y-1/2, z-1/2'

loop_
_atom_site_label
_atom_site_type_symbol
_atom_site_fract_x
_atom_site_fract_y
_atom_site_fract_z
_atom_site_U_iso_or_equiv
_atom_site_adp_type
_atom_site_occupancy
_atom_site_symmetry_multiplicity
_atom_site_calc_flag
_atom_site_refinement_flags
_atom_site_disorder_assembly
_atom_site_disorder_group
Ag1 Ag -0.48802(2) 0.400740(15) 0.370934(10) 0.04626(10) Uani 1 1 d . . .
Ag2 Ag -0.55702(2) 0.372278(14) 0.285224(10) 0.04550(10) Uani 1 1 d . A .
Ag3 Ag -0.76295(2) 0.411943(15) 0.284144(11) 0.04793(10) Uani 1 1 d . . .
Ag4 Ag -0.71500(2) 0.446776(15) 0.376246(11) 0.04725(10) Uani 1 1 d . A .
Ag5 Ag -0.59518(14) 0.47872(8) 0.32126(4) 0.0679(4) Uani 0.65 1 d P A 1
Ag6 Ag -0.6011(2) 0.47923(14) 0.30307(9) 0.0878(11) Uani 0.35 1 d P A 2
I1 I -0.43249(2) 0.457755(12) 0.310069(9) 0.04517(9) Uani 1 1 d . A .
I2 I -0.75173(2) 0.522334(12) 0.313433(9) 0.04648(9) Uani 1 1 d . A .
I3 I -0.54945(2) 0.482487(13) 0.413022(9) 0.04859(9) Uani 1 1 d . A .
I4 I -0.66896(2) 0.423524(14) 0.224618(10) 0.05100(9) Uani 1 1 d . A .
I5 I -0.658339(17) 0.347937(11) 0.343804(8) 0.03691(8) Uani 1 1 d . A .
P1 P -0.39048(7) 0.33858(4) 0.40985(3) 0.0336(2) Uani 1 1 d . A .
P2 P -0.49327(7) 0.29372(4) 0.26255(3) 0.0324(2) Uani 1 1 d . . .
P3 P -0.91101(7) 0.38209(4) 0.26557(3) 0.0350(3) Uani 1 1 d . A .
P4 P -0.82369(8) 0.43247(5) 0.41454(3) 0.0370(3) Uani 1 1 d . . .
O1A O -0.43152(17) 0.27975(11) 0.41501(8) 0.0355(7) Uani 1 1 d . . .
O2A O -0.52035(18) 0.23727(11) 0.27904(8) 0.0342(7) Uani 1 1 d . A .
O1B O -0.67224(18) 0.16046(12) 0.21235(8) 0.0385(7) Uani 1 1 d . . .
O2B O -0.7608(2) 0.09940(15) 0.17918(11) 0.0681(11) Uani 1 1 d . . .
O3B O -0.95381(18) 0.22366(11) 0.21555(8) 0.0382(7) Uani 1 1 d . . .
O4B O -0.9831(2) 0.13901(14) 0.20052(13) 0.0707(12) Uani 1 1 d . . .
O1C O -0.94009(18) 0.32726(11) 0.28480(8) 0.0358(7) Uani 1 1 d . . .
O2C O -0.84963(19) 0.37035(11) 0.42020(8) 0.0373(7) Uani 1 1 d . A .
O1D O -0.75172(19) 0.31814(13) 0.51149(8) 0.0448(8) Uani 1 1 d . A .
O2D O -0.7626(3) 0.24763(19) 0.54827(12) 0.0842(13) Uani 1 1 d . E .
O3D O -0.47072(19) 0.25558(14) 0.50647(9) 0.0478(8) Uani 1 1 d . A .
O4D O -0.4902(3) 0.1977(2) 0.55041(14) 0.0961(15) Uani 1 1 d . F .
C1A C -0.4797(3) 0.25180(16) 0.38464(12) 0.0327(9) Uani 1 1 d . A .
C2A C -0.5325(2) 0.21225(16) 0.39439(12) 0.0303(9) Uani 1 1 d . . .
C3A C -0.5804(2) 0.18306(16) 0.36440(12) 0.0324(9) Uani 1 1 d . A .
H3AA H -0.6171 0.1563 0.3706 0.039 Uiso 1 1 calc R . .
C4A C -0.5777(2) 0.19048(15) 0.32622(12) 0.0297(9) Uani 1 1 d . . .
C5A C -0.5240(2) 0.23086(15) 0.31765(11) 0.0288(9) Uani 1 1 d . A .
C6A C -0.4742(2) 0.26072(16) 0.34672(11) 0.0303(9) Uani 1 1 d . . .
H6AA H -0.4366 0.2870 0.3406 0.036 Uiso 1 1 calc R A .
C7A C -0.6238(3) 0.15500(16) 0.29413(12) 0.0317(9) Uani 1 1 d . A .
H7AA H -0.5868 0.1527 0.2745 0.038 Uiso 1 1 calc R . .
C8A C -0.6334(3) 0.09795(16) 0.30857(12) 0.0361(10) Uani 1 1 d . . .
H8AA H -0.5790 0.0875 0.3257 0.043 Uiso 1 1 calc R A .
H8AB H -0.6782 0.0979 0.3242 0.043 Uiso 1 1 calc R . .
C9A C -0.6563(3) 0.05642(16) 0.27708(13) 0.0460(12) Uani 1 1 d . A .
H9AA H -0.7138 0.0642 0.2616 0.055 Uiso 1 1 calc R . .
H9AB H -0.6149 0.0584 0.2598 0.055 Uiso 1 1 calc R . .
C1A1 C -0.6556(2) 0.00115(10) 0.29332(9) 0.0473(12) Uani 1 1 d G . .
C1A2 C -0.72890(18) -0.01998(13) 0.30285(10) 0.0582(14) Uani 1 1 d G A .
H1AA H -0.7808 -0.0005 0.2976 0.070 Uiso 1 1 calc R . .
C1A3 C -0.7262(2) -0.06956(14) 0.32006(10) 0.0664(16) Uani 1 1 d G A .
H1AB H -0.7763 -0.0840 0.3266 0.080 Uiso 1 1 calc R . .
C1A4 C -0.6502(3) -0.09802(10) 0.32773(10) 0.0699(17) Uani 1 1 d G A .
H1AC H -0.6484 -0.1319 0.3395 0.084 Uiso 1 1 calc R . .
C1A5 C -0.5769(2) -0.07689(12) 0.31819(11) 0.0697(17) Uani 1 1 d G A .
H1AD H -0.5250 -0.0963 0.3234 0.084 Uiso 1 1 calc R . .
C1A6 C -0.57960(19) -0.02731(13) 0.30099(10) 0.0566(14) Uani 1 1 d G A .
H1AE H -0.5295 -0.0129 0.2945 0.068 Uiso 1 1 calc R . .
C2A1 C -0.36528(19) 0.35968(13) 0.45973(7) 0.0393(10) Uani 1 1 d G . .
C2A2 C -0.28188(17) 0.36825(16) 0.47939(10) 0.0705(17) Uani 1 1 d G A .
H2AA H -0.2354 0.3604 0.4674 0.085 Uiso 1 1 calc R . .
C2A3 C -0.2665(2) 0.38836(17) 0.51668(10) 0.090(2) Uani 1 1 d G A .
H2AB H -0.2095 0.3942 0.5301 0.108 Uiso 1 1 calc R . .
C2A4 C -0.3345(3) 0.39991(15) 0.53430(7) 0.0755(19) Uani 1 1 d G A .
H2AC H -0.3240 0.4137 0.5598 0.091 Uiso 1 1 calc R . .
C2A5 C -0.4179(2) 0.39134(15) 0.51464(9) 0.0676(17) Uani 1 1 d G A .
H2AD H -0.4644 0.3992 0.5267 0.081 Uiso 1 1 calc R . .
C2A6 C -0.43330(16) 0.37123(14) 0.47735(9) 0.0537(13) Uani 1 1 d G A .
H2AE H -0.4903 0.3654 0.4639 0.064 Uiso 1 1 calc R . .
C3A1 C -0.28758(15) 0.32219(12) 0.39907(9) 0.0374(10) Uani 1 1 d G . .
C3A2 C -0.24876(18) 0.35720(11) 0.37769(9) 0.0464(12) Uani 1 1 d G A .
H3AB H -0.2777 0.3885 0.3675 0.056 Uiso 1 1 calc R . .
C3A3 C -0.16760(19) 0.34637(13) 0.37117(10) 0.0575(14) Uani 1 1 d G A .
H3AC H -0.1411 0.3703 0.3566 0.069 Uiso 1 1 calc R . .
C3A4 C -0.12526(16) 0.30053(15) 0.38603(12) 0.0679(16) Uani 1 1 d G A .
H3AD H -0.0698 0.2931 0.3816 0.081 Uiso 1 1 calc R . .
C3A5 C -0.1641(2) 0.26551(13) 0.40741(12) 0.097(3) Uani 1 1 d G A .
H3AE H -0.1351 0.2342 0.4176 0.116 Uiso 1 1 calc R . .
C3A6 C -0.2452(2) 0.27634(12) 0.41393(11) 0.0750(19) Uani 1 1 d G A .
H3AF H -0.2718 0.2524 0.4285 0.090 Uiso 1 1 calc R . .
C4A1 C -0.37849(14) 0.28992(12) 0.26994(9) 0.0390(10) Uani 1 1 d G A .
C4A2 C -0.33377(19) 0.33480(10) 0.26287(9) 0.0490(12) Uani 1 1 d G . .
H4AA H -0.3638 0.3663 0.2540 0.059 Uiso 1 1 calc R A .
C4A3 C -0.24512(19) 0.33357(13) 0.26881(10) 0.0613(15) Uani 1 1 d G A .
H4AB H -0.2146 0.3642 0.2640 0.074 Uiso 1 1 calc R . .
C4A4 C -0.20117(14) 0.28745(17) 0.28182(10) 0.0685(17) Uani 1 1 d G . .
H4AC H -0.1406 0.2866 0.2859 0.082 Uiso 1 1 calc R A .
C4A5 C -0.2459(2) 0.24256(13) 0.28889(10) 0.0699(17) Uani 1 1 d G A .
H4AD H -0.2159 0.2110 0.2978 0.084 Uiso 1 1 calc R . .
C4A6 C -0.3345(2) 0.24380(10) 0.28295(10) 0.0549(13) Uani 1 1 d G . .
H4AE H -0.3651 0.2131 0.2878 0.066 Uiso 1 1 calc R A .
C5A1 C -0.53108(17) 0.28371(11) 0.21142(6) 0.0335(9) Uani 1 1 d G A .
C5A2 C -0.61896(16) 0.28146(12) 0.19792(8) 0.0444(11) Uani 1 1 d G . .
H5AA H -0.6563 0.2813 0.2156 0.053 Uiso 1 1 calc R A .
C5A3 C -0.65213(15) 0.27938(13) 0.15852(9) 0.0571(14) Uani 1 1 d G A .
H5AB H -0.7122 0.2778 0.1493 0.069 Uiso 1 1 calc R . .
C5A4 C -0.5974(2) 0.27955(13) 0.13262(6) 0.0554(14) Uani 1 1 d G . .
H5AC H -0.6201 0.2781 0.1057 0.066 Uiso 1 1 calc R A .
C5A5 C -0.5096(2) 0.28180(12) 0.14612(7) 0.0506(13) Uani 1 1 d G A .
H5AD H -0.4722 0.2819 0.1284 0.061 Uiso 1 1 calc R . .
C5A6 C -0.47637(14) 0.28388(12) 0.18552(8) 0.0423(11) Uani 1 1 d G . .
H5AE H -0.4163 0.2854 0.1947 0.051 Uiso 1 1 calc R A .
C1B C -0.7337(3) 0.17655(16) 0.23340(12) 0.0346(10) Uani 1 1 d . A .
C2B C -0.7103(3) 0.17670(15) 0.27328(12) 0.0314(9) Uani 1 1 d . . .
C3B C -0.7708(2) 0.19438(15) 0.29356(12) 0.0316(9) Uani 1 1 d . A .
H3BA H -0.7556 0.1961 0.3209 0.038 Uiso 1 1 calc R . .
C4B C -0.8534(3) 0.20979(15) 0.27539(12) 0.0318(9) Uani 1 1 d . . .
C5B C -0.8719(3) 0.20840(16) 0.23551(12) 0.0333(10) Uani 1 1 d . A .
C6B C -0.8133(3) 0.19394(17) 0.21420(13) 0.0374(10) Uani 1 1 d . . .
H6BA H -0.8267 0.1958 0.1869 0.045 Uiso 1 1 calc R A .
C7B C -0.9238(3) 0.21956(15) 0.29824(12) 0.0326(9) Uani 1 1 d D A .
H7BA H -0.9742 0.2345 0.2799 0.039 Uiso 1 1 calc R B 1
C8B C -0.9482(5) 0.1627(3) 0.3092(2) 0.035(2) Uiso 0.70 1 d PD A 1
H8BA H -0.9535 0.1394 0.2864 0.042 Uiso 0.70 1 calc PR A 1
H8BB H -0.9019 0.1485 0.3295 0.042 Uiso 0.70 1 calc PR A 1
C9B C -1.0322(4) 0.1615(2) 0.32366(18) 0.0393(15) Uiso 0.70 1 d PD A 1
H9BA H -1.0236 0.1790 0.3491 0.047 Uiso 0.70 1 calc PR A 1
H9BB H -1.0761 0.1817 0.3056 0.047 Uiso 0.70 1 calc PR A 1
C1B1 C -1.0636(3) 0.10684(15) 0.32718(14) 0.0446(16) Uiso 0.70 1 d PG A 1
C1B2 C -1.0221(3) 0.0739(2) 0.35648(13) 0.064(2) Uiso 0.70 1 d PG A 1
H1BA H -0.9753 0.0869 0.3751 0.076 Uiso 0.70 1 calc PR A 1
C1B3 C -1.0491(4) 0.02187(19) 0.35858(14) 0.079(3) Uiso 0.70 1 d PG A 1
H1BB H -1.0208 -0.0007 0.3786 0.095 Uiso 0.70 1 calc PR A 1
C1B4 C -1.1176(4) 0.00282(16) 0.33137(17) 0.065(2) Uiso 0.70 1 d PG A 1
H1BC H -1.1361 -0.0327 0.3328 0.078 Uiso 0.70 1 calc PR A 1
C1B5 C -1.1591(3) 0.0358(2) 0.30206(14) 0.064(2) Uiso 0.70 1 d PG A 1
H1BD H -1.2060 0.0228 0.2835 0.076 Uiso 0.70 1 calc PR A 1
C1B6 C -1.1321(3) 0.0878(2) 0.29996(13) 0.061(2) Uiso 0.70 1 d PG A 1
H1BE H -1.1605 0.1103 0.2799 0.073 Uiso 0.70 1 calc PR A 1
C8BA C -0.9592(13) 0.1701(6) 0.3171(5) 0.044(6) Uiso 0.30 1 d PD A 2
H8BC H -0.9111 0.1506 0.3332 0.053 Uiso 0.30 1 calc PR A 2
H8BD H -0.9979 0.1821 0.3339 0.053 Uiso 0.30 1 calc PR A 2
C9BA C -1.0070(11) 0.1338(6) 0.2862(4) 0.051(4) Uiso 0.30 1 d PD A 2
H9BC H -0.9704 0.1247 0.2677 0.061 Uiso 0.30 1 calc PR A 2
H9BD H -1.0589 0.1518 0.2719 0.061 Uiso 0.30 1 calc PR A 2
C1BA C -1.0319(8) 0.0841(5) 0.3049(4) 0.055(4) Uiso 0.30 1 d PG A 2
C1BB C -0.9674(6) 0.0511(6) 0.3241(4) 0.096(8) Uiso 0.30 1 d PG A 2
H1BF H -0.9092 0.0603 0.3254 0.116 Uiso 0.30 1 calc PR A 2
C1BC C -0.9880(9) 0.0047(6) 0.3412(5) 0.122(10) Uiso 0.30 1 d PG A 2
H1BG H -0.9439 -0.0178 0.3543 0.147 Uiso 0.30 1 calc PR A 2
C1BD C -1.0731(11) -0.0087(5) 0.3392(4) 0.090(7) Uiso 0.30 1 d PG A 2
H1BH H -1.0872 -0.0404 0.3509 0.108 Uiso 0.30 1 calc PR A 2
C1BE C -1.1377(8) 0.0242(5) 0.3201(4) 0.064(5) Uiso 0.30 1 d PG A 2
H1BI H -1.1958 0.0150 0.3187 0.077 Uiso 0.30 1 calc PR A 2
C1BF C -1.1170(7) 0.0706(5) 0.3029(4) 0.062(5) Uiso 0.30 1 d PG A 2
H1BJ H -1.1611 0.0931 0.2898 0.075 Uiso 0.30 1 calc PR A 2
C10B C -0.6936(3) 0.12168(19) 0.18513(13) 0.0445(11) Uani 1 1 d . . .
C11B C -0.6226(3) 0.11043(19) 0.16453(13) 0.0422(11) Uani 1 1 d . . .
H11A H -0.6149 0.0711 0.1648 0.051 Uiso 1 1 calc R . .
C12B C -0.5361(3) 0.1343(2) 0.18301(16) 0.0617(15) Uani 1 1 d . . .
H12A H -0.5177 0.1203 0.2095 0.074 Uiso 1 1 calc R . .
H12B H -0.5416 0.1732 0.1847 0.074 Uiso 1 1 calc R . .
C13B C -0.4688(4) 0.1206(3) 0.1592(2) 0.0762(18) Uani 1 1 d . . .
H13A H -0.4149 0.1395 0.1700 0.091 Uiso 1 1 calc R . .
H13B H -0.4569 0.0822 0.1610 0.091 Uiso 1 1 calc R . .
C14B C -0.4979(5) 0.1356(2) 0.11770(19) 0.080(2) Uani 1 1 d . . .
H14A H -0.4551 0.1232 0.1031 0.096 Uiso 1 1 calc R . .
H14B H -0.5006 0.1747 0.1157 0.096 Uiso 1 1 calc R . .
C15B C -0.5840(4) 0.1131(2) 0.09948(17) 0.0751(18) Uani 1 1 d . . .
H15A H -0.6014 0.1268 0.0729 0.090 Uiso 1 1 calc R . .
H15B H -0.5796 0.0741 0.0980 0.090 Uiso 1 1 calc R . .
C16B C -0.6506(4) 0.1270(2) 0.12171(14) 0.0581(14) Uani 1 1 d . . .
H16A H -0.7047 0.1089 0.1102 0.070 Uiso 1 1 calc R . .
H16B H -0.6609 0.1656 0.1201 0.070 Uiso 1 1 calc R . .
C17B C -1.0049(3) 0.18389(19) 0.19850(13) 0.0399(10) Uani 1 1 d . . .
C18B C -1.0894(3) 0.20465(18) 0.17693(13) 0.0400(10) Uani 1 1 d . . .
H18A H -1.0784 0.2272 0.1552 0.048 Uiso 1 1 calc R . .
C19B C -1.1469(3) 0.1588(2) 0.15962(17) 0.0657(16) Uani 1 1 d . . .
H19A H -1.1557 0.1347 0.1805 0.079 Uiso 1 1 calc R . .
H19B H -1.1183 0.1384 0.1419 0.079 Uiso 1 1 calc R . .
C20B C -1.2338(3) 0.1787(3) 0.13745(19) 0.0792(19) Uani 1 1 d . . .
H20A H -1.2257 0.1992 0.1147 0.095 Uiso 1 1 calc R . .
H20B H -1.2710 0.1480 0.1282 0.095 Uiso 1 1 calc R . .
C21B C -1.2764(3) 0.2129(3) 0.1628(2) 0.088(2) Uani 1 1 d . . .
H21A H -1.3305 0.2270 0.1474 0.105 Uiso 1 1 calc R . .
H21B H -1.2905 0.1912 0.1839 0.105 Uiso 1 1 calc R . .
C22B C -1.2203(3) 0.2582(3) 0.17971(18) 0.0767(19) Uani 1 1 d . . .
H22A H -1.2495 0.2788 0.1970 0.092 Uiso 1 1 calc R . .
H22B H -1.2110 0.2819 0.1587 0.092 Uiso 1 1 calc R . .
C23B C -1.1341(3) 0.2388(2) 0.20235(15) 0.0594(15) Uani 1 1 d . . .
H23A H -1.0977 0.2697 0.2119 0.071 Uiso 1 1 calc R . .
H23B H -1.1428 0.2180 0.2249 0.071 Uiso 1 1 calc R . .
C1C C -0.9086(2) 0.31302(16) 0.32295(11) 0.0314(9) Uani 1 1 d . A .
C2C C -0.8989(2) 0.25887(16) 0.33071(12) 0.0303(9) Uani 1 1 d . . .
C3C C -0.8711(3) 0.24495(17) 0.36913(12) 0.0340(10) Uani 1 1 d . A .
H3CA H -0.8634 0.2084 0.3750 0.041 Uiso 1 1 calc R . .
C4C C -0.8537(2) 0.28086(16) 0.39970(12) 0.0309(9) Uani 1 1 d . . .
C5C C -0.8645(3) 0.33456(16) 0.38959(12) 0.0339(10) Uani 1 1 d . A .
C6C C -0.8930(3) 0.35090(16) 0.35200(12) 0.0329(9) Uani 1 1 d . . .
H6CA H -0.9019 0.3874 0.3461 0.039 Uiso 1 1 calc R A .
C7C C -0.8276(3) 0.26485(17) 0.44141(12) 0.0348(10) Uani 1 1 d . A .
H7CA H -0.8527 0.2918 0.4565 0.042 Uiso 1 1 calc R . .
C8C C -0.8631(3) 0.21072(17) 0.45099(13) 0.0395(10) Uani 1 1 d . . .
H8CA H -0.8450 0.1833 0.4343 0.047 Uiso 1 1 calc R A .
H8CB H -0.8377 0.2016 0.4781 0.047 Uiso 1 1 calc R . .
C9C C -0.9592(3) 0.20949(19) 0.44565(15) 0.0501(12) Uani 1 1 d . A .
H9CA H -0.9846 0.2088 0.4177 0.060 Uiso 1 1 calc R C 1
H9CB H -0.9787 0.2422 0.4566 0.060 Uiso 1 1 calc R C 1
C1C1 C -0.9916(4) 0.1609(2) 0.46523(17) 0.051(2) Uiso 0.70 1 d PG A 1
C1C2 C -1.0521(4) 0.1288(2) 0.44234(14) 0.077(3) Uiso 0.70 1 d PG A 1
H1CA H -1.0728 0.1375 0.4160 0.092 Uiso 0.70 1 calc PR A 1
C1C3 C -1.0823(4) 0.0839(2) 0.45798(18) 0.099(3) Uiso 0.70 1 d PG A 1
H1CB H -1.1236 0.0620 0.4423 0.119 Uiso 0.70 1 calc PR A 1
C1C4 C -1.0520(4) 0.0712(2) 0.49649(19) 0.086(3) Uiso 0.70 1 d PG A 1
H1CC H -1.0726 0.0405 0.5072 0.104 Uiso 0.70 1 calc PR A 1
C1C5 C -0.9915(4) 0.1033(3) 0.51937(14) 0.098(3) Uiso 0.70 1 d PG A 1
H1CD H -0.9708 0.0946 0.5457 0.118 Uiso 0.70 1 calc PR A 1
C1C6 C -0.9613(3) 0.1482(2) 0.50374(16) 0.069(2) Uiso 0.70 1 d PG A 1
H1CE H -0.9200 0.1701 0.5194 0.083 Uiso 0.70 1 calc PR A 1
C1CA C -0.9963(8) 0.1602(5) 0.4507(4) 0.045(4) Uiso 0.30 1 d PG A 2
C1CB C -1.0196(10) 0.1214(6) 0.4227(3) 0.094(7) Uiso 0.30 1 d PG A 2
H1CF H -1.0156 0.1283 0.3968 0.112 Uiso 0.30 1 calc PR A 2
C1CC C -1.0486(10) 0.0725(5) 0.4326(4) 0.123(10) Uiso 0.30 1 d PG A 2
H1CG H -1.0645 0.0460 0.4135 0.148 Uiso 0.30 1 calc PR A 2
C1CD C -1.0545(10) 0.0624(5) 0.4706(5) 0.073(6) Uiso 0.30 1 d PG A 2
H1CH H -1.0744 0.0290 0.4774 0.087 Uiso 0.30 1 calc PR A 2
C1CE C -1.0313(11) 0.1012(6) 0.4986(3) 0.118(10) Uiso 0.30 1 d PG A 2
H1CI H -1.0353 0.0943 0.5245 0.141 Uiso 0.30 1 calc PR A 2
C1CF C -1.0022(9) 0.1501(5) 0.4886(4) 0.069(5) Uiso 0.30 1 d PG A 2
H1CJ H -0.9863 0.1766 0.5078 0.083 Uiso 0.30 1 calc PR A 2
C2C1 C -0.99019(17) 0.43031(10) 0.27269(9) 0.0406(11) Uani 1 1 d G . .
C2C2 C -1.0607(2) 0.41715(11) 0.28816(9) 0.0480(12) Uani 1 1 d G A .
H2CA H -1.0680 0.3818 0.2961 0.058 Uiso 1 1 calc R . .
C2C3 C -1.12053(18) 0.45566(16) 0.29200(10) 0.0617(15) Uani 1 1 d G A .
H2CB H -1.1687 0.4467 0.3026 0.074 Uiso 1 1 calc R . .
C2C4 C -1.1098(2) 0.50734(14) 0.28039(11) 0.0747(19) Uani 1 1 d G A .
H2CC H -1.1507 0.5337 0.2830 0.090 Uiso 1 1 calc R . .
C2C5 C -1.0393(3) 0.52051(9) 0.26492(11) 0.080(2) Uani 1 1 d G A .
H2CD H -1.0319 0.5558 0.2570 0.096 Uiso 1 1 calc R . .
C2C6 C -0.9795(2) 0.48199(12) 0.26108(10) 0.0592(14) Uani 1 1 d G A .
H2CE H -0.9313 0.4910 0.2505 0.071 Uiso 1 1 calc R . .
C3C1 C -0.94299(19) 0.36453(13) 0.21504(7) 0.0396(11) Uani 1 1 d G . .
C3C2 C -0.88260(17) 0.34031(13) 0.19756(9) 0.0532(13) Uani 1 1 d G A .
H3CB H -0.8271 0.3329 0.2122 0.064 Uiso 1 1 calc R . .
C3C3 C -0.9034(2) 0.32691(15) 0.15874(9) 0.0683(16) Uani 1 1 d G A .
H3CC H -0.8621 0.3104 0.1468 0.082 Uiso 1 1 calc R . .
C3C4 C -0.9846(3) 0.33773(16) 0.13738(7) 0.0733(18) Uani 1 1 d G A .
H3CD H -0.9988 0.3286 0.1108 0.088 Uiso 1 1 calc R . .
C3C5 C -1.0450(2) 0.36195(17) 0.15486(9) 0.084(2) Uani 1 1 d G A .
H3CE H -1.1004 0.3694 0.1403 0.100 Uiso 1 1 calc R . .
C3C6 C -1.02417(18) 0.37535(15) 0.19369(9) 0.0704(17) Uani 1 1 d G A .
H3CF H -1.0654 0.3919 0.2056 0.085 Uiso 1 1 calc R . .
C4C1 C -0.92667(15) 0.46425(11) 0.39955(9) 0.0382(10) Uani 1 1 d G A .
C4C2 C -0.92920(17) 0.51261(11) 0.38065(9) 0.0505(13) Uani 1 1 d G . .
H4CA H -0.8785 0.5270 0.3748 0.061 Uiso 1 1 calc R A .
C4C3 C -1.0060(2) 0.53987(10) 0.37034(10) 0.0589(14) Uani 1 1 d G A .
H4CB H -1.0077 0.5729 0.3574 0.071 Uiso 1 1 calc R . .
C4C4 C -1.08024(17) 0.51878(13) 0.37895(10) 0.0593(14) Uani 1 1 d G . .
H4CC H -1.1327 0.5374 0.3719 0.071 Uiso 1 1 calc R A .
C4C5 C -1.07771(15) 0.47042(13) 0.39785(10) 0.0541(13) Uani 1 1 d G A .
H4CD H -1.1285 0.4560 0.4037 0.065 Uiso 1 1 calc R . .
C4C6 C -1.00093(19) 0.44315(10) 0.40815(9) 0.0450(11) Uani 1 1 d G . .
H4CE H -0.9992 0.4101 0.4211 0.054 Uiso 1 1 calc R A .
C5C1 C -0.7910(3) 0.45145(18) 0.46421(13) 0.0441(11) Uiso 0.45 1 d PD A 1
C5C2 C -0.8410(6) 0.4794(4) 0.4848(3) 0.061(4) Uiso 0.45 1 d PD A 1
H5CA H -0.8987 0.4875 0.4737 0.073 Uiso 0.45 1 calc PR A 1
C5C3 C -0.8051(7) 0.4957(5) 0.5227(3) 0.066(4) Uiso 0.45 1 d PD A 1
H5CB H -0.8386 0.5140 0.5378 0.079 Uiso 0.45 1 calc PR A 1
C5C4 C -0.7165(9) 0.4843(6) 0.5380(4) 0.067(5) Uiso 0.45 1 d PD A 1
H5CC H -0.6912 0.4961 0.5632 0.081 Uiso 0.45 1 calc PR A 1
C5C5 C -0.6666(7) 0.4560(6) 0.5165(4) 0.070(5) Uiso 0.45 1 d PD A 1
H5CD H -0.6088 0.4473 0.5273 0.084 Uiso 0.45 1 calc PR A 1
C5C6 C -0.7036(6) 0.4413(6) 0.4796(4) 0.062(6) Uiso 0.45 1 d PD A 1
H5CE H -0.6699 0.4240 0.4641 0.074 Uiso 0.45 1 calc PR A 1
C5CA C -0.7910(3) 0.45145(18) 0.46421(13) 0.0441(11) Uiso 0.55 1 d PD A 2
C5CB C -0.8523(5) 0.4596(4) 0.4881(3) 0.057(3) Uiso 0.55 1 d PD A 2
H5CF H -0.9113 0.4551 0.4774 0.069 Uiso 0.55 1 calc PR A 2
C5CC C -0.8269(6) 0.4742(4) 0.5270(3) 0.065(3) Uiso 0.55 1 d PD A 2
H5CG H -0.8680 0.4792 0.5426 0.078 Uiso 0.55 1 calc PR A 2
C5CD C -0.7417(7) 0.4810(5) 0.5420(3) 0.067(4) Uiso 0.55 1 d PD A 2
H5CH H -0.7241 0.4933 0.5677 0.080 Uiso 0.55 1 calc PR A 2
C5CE C -0.6786(6) 0.4701(5) 0.5195(3) 0.053(3) Uiso 0.55 1 d PD A 2
H5CI H -0.6195 0.4738 0.5305 0.063 Uiso 0.55 1 calc PR A 2
C5CF C -0.7049(5) 0.4540(5) 0.4815(3) 0.043(3) Uiso 0.55 1 d PD A 2
H5CJ H -0.6633 0.4445 0.4670 0.052 Uiso 0.55 1 calc PR A 2
C1D C -0.6980(3) 0.28942(18) 0.49245(13) 0.0405(11) Uani 1 1 d . A .
C2D C -0.7315(3) 0.26587(16) 0.45687(12) 0.0342(10) Uani 1 1 d . . .
C3D C -0.6748(3) 0.23888(17) 0.43869(12) 0.0362(10) Uani 1 1 d . A .
H3DA H -0.6958 0.2237 0.4141 0.043 Uiso 1 1 calc R . .
C4D C -0.5882(3) 0.23324(17) 0.45523(12) 0.0351(10) Uani 1 1 d . . .
C5D C -0.5586(3) 0.25761(19) 0.49018(12) 0.0412(11) Uani 1 1 d . A .
C6D C -0.6119(3) 0.2869(2) 0.50902(13) 0.0455(12) Uani 1 1 d . . .
H6DA H -0.5896 0.3046 0.5326 0.055 Uiso 1 1 calc R A .
C7D C -0.5288(3) 0.19961(17) 0.43657(12) 0.0369(10) Uani 1 1 d . A .
H7DA H -0.4695 0.2089 0.4502 0.044 Uiso 1 1 calc R . .
C8D C -0.5397(3) 0.14028(19) 0.44427(14) 0.0505(13) Uani 1 1 d . . .
H8DA H -0.5958 0.1280 0.4297 0.061 Uiso 1 1 calc R A .
H8DB H -0.5382 0.1347 0.4720 0.061 Uiso 1 1 calc R . .
C9D C -0.4668(4) 0.1074(2) 0.43180(17) 0.0664(16) Uani 1 1 d . A .
H9DA H -0.4689 0.1134 0.4040 0.080 Uiso 1 1 calc R D 1
H9DB H -0.4110 0.1206 0.4461 0.080 Uiso 1 1 calc R D 1
C1D1 C -0.4721(4) 0.0504(2) 0.43857(16) 0.0648(15) Uiso 0.50 1 d PD A 1
C1D2 C -0.4114(7) 0.0243(5) 0.4658(3) 0.074(4) Uiso 0.50 1 d PD A 1
H1DA H -0.3652 0.0434 0.4809 0.088 Uiso 0.50 1 calc PR A 1
C1D3 C -0.4189(7) -0.0310(5) 0.4711(4) 0.078(4) Uiso 0.50 1 d PD A 1
H1DB H -0.3802 -0.0492 0.4907 0.093 Uiso 0.50 1 calc PR A 1
C1D4 C -0.4866(10) -0.0587(7) 0.4460(5) 0.092(6) Uiso 0.50 1 d PD A 1
H1DC H -0.4895 -0.0961 0.4474 0.110 Uiso 0.50 1 calc PR A 1
C1D5 C -0.5489(10) -0.0312(6) 0.4192(5) 0.115(7) Uiso 0.50 1 d PD A 1
H1DD H -0.5946 -0.0497 0.4033 0.138 Uiso 0.50 1 calc PR A 1
C1D6 C -0.5422(8) 0.0228(5) 0.4167(4) 0.092(5) Uiso 0.50 1 d PD A 1
H1DE H -0.5856 0.0420 0.3999 0.110 Uiso 0.50 1 calc PR A 1
C1DA C -0.4721(4) 0.0504(2) 0.43857(16) 0.0648(15) Uiso 0.50 1 d PD A 2
C1DB C -0.5166(7) 0.0136(4) 0.4118(3) 0.056(3) Uiso 0.50 1 d PD A 2
H1DF H -0.5458 0.0258 0.3873 0.067 Uiso 0.50 1 calc PR A 2
C1DC C -0.5187(9) -0.0401(4) 0.4205(3) 0.067(4) Uiso 0.50 1 d PD A 2
H1DG H -0.5507 -0.0641 0.4025 0.081 Uiso 0.50 1 calc PR A 2
C1DD C -0.4720(13) -0.0590(7) 0.4570(4) 0.100(7) Uiso 0.50 1 d PD A 2
H1DH H -0.4646 -0.0960 0.4613 0.120 Uiso 0.50 1 calc PR A 2
C1DE C -0.4372(11) -0.0234(6) 0.4864(4) 0.123(7) Uiso 0.50 1 d PD A 2
H1DI H -0.4191 -0.0347 0.5123 0.147 Uiso 0.50 1 calc PR A 2
C1DF C -0.4304(9) 0.0304(5) 0.4754(3) 0.087(5) Uiso 0.50 1 d PD A 2
H1DJ H -0.3970 0.0539 0.4933 0.105 Uiso 0.50 1 calc PR A 2
C10D C -0.7838(3) 0.2925(2) 0.53894(14) 0.0522(13) Uani 1 1 d . . .
C11D C -0.8474(3) 0.3242(2) 0.55343(13) 0.0501(12) Uani 0.50 1 d PD E 1
H11B H -0.8163 0.3555 0.5667 0.060 Uiso 0.50 1 calc PR E 1
C12D C -0.9188(7) 0.3466(5) 0.5210(3) 0.059(4) Uiso 0.50 1 d PD E 1
H12C H -0.8926 0.3692 0.5037 0.070 Uiso 0.50 1 calc PR E 1
H12D H -0.9482 0.3169 0.5055 0.070 Uiso 0.50 1 calc PR E 1
C13D C -0.9836(8) 0.3786(5) 0.5367(4) 0.071(4) Uiso 0.50 1 d PD E 1
H13C H -1.0317 0.3881 0.5154 0.085 Uiso 0.50 1 calc PR E 1
H13D H -0.9568 0.4119 0.5481 0.085 Uiso 0.50 1 calc PR E 1
C14D C -1.0172(8) 0.3477(5) 0.5671(3) 0.067(4) Uiso 0.50 1 d PD E 1
H14C H -1.0447 0.3145 0.5560 0.080 Uiso 0.50 1 calc PR E 1
H14D H -1.0601 0.3689 0.5771 0.080 Uiso 0.50 1 calc PR E 1
C15D C -0.9416(10) 0.3352(7) 0.5995(5) 0.103(7) Uiso 0.50 1 d PD E 1
H15C H -0.9620 0.3210 0.6220 0.123 Uiso 0.50 1 calc PR E 1
H15D H -0.9084 0.3678 0.6075 0.123 Uiso 0.50 1 calc PR E 1
C16D C -0.8851(10) 0.2940(6) 0.5846(4) 0.070(6) Uiso 0.50 1 d PD E 1
H16C H -0.9195 0.2632 0.5732 0.083 Uiso 0.50 1 calc PR E 1
H16D H -0.8390 0.2815 0.6058 0.083 Uiso 0.50 1 calc PR E 1
C11E C -0.8474(3) 0.3242(2) 0.55343(13) 0.0501(12) Uani 0.50 1 d P E 2
H11C H -0.8251 0.3609 0.5592 0.060 Uiso 0.50 1 calc PR E 2
C12E C -0.9309(6) 0.3264(5) 0.5226(3) 0.049(3) Uiso 0.50 1 d PD E 2
H12E H -0.9202 0.3454 0.4996 0.059 Uiso 0.50 1 calc PR E 2
H12F H -0.9494 0.2900 0.5147 0.059 Uiso 0.50 1 calc PR E 2
C13E C -1.0008(8) 0.3543(5) 0.5379(4) 0.074(4) Uiso 0.50 1 d PD E 2
H13E H -1.0534 0.3560 0.5176 0.089 Uiso 0.50 1 calc PR E 2
H13F H -0.9829 0.3909 0.5455 0.089 Uiso 0.50 1 calc PR E 2
C14E C -1.0189(8) 0.3240(6) 0.5730(3) 0.076(4) Uiso 0.50 1 d PD E 2
H14E H -1.0631 0.3431 0.5835 0.091 Uiso 0.50 1 calc PR E 2
H14F H -1.0419 0.2885 0.5646 0.091 Uiso 0.50 1 calc PR E 2
C15E C -0.9417(7) 0.3176(6) 0.6039(3) 0.057(4) Uiso 0.50 1 d PD E 2
H15E H -0.9546 0.2920 0.6231 0.069 Uiso 0.50 1 calc PR E 2
H15F H -0.9283 0.3520 0.6171 0.069 Uiso 0.50 1 calc PR E 2
C16E C -0.8643(9) 0.2988(6) 0.5901(4) 0.059(5) Uiso 0.50 1 d PD E 2
H16E H -0.8697 0.2601 0.5858 0.070 Uiso 0.50 1 calc PR E 2
H16F H -0.8137 0.3048 0.6109 0.070 Uiso 0.50 1 calc PR E 2
C17D C -0.4429(3) 0.2224(2) 0.53543(16) 0.0556(13) Uani 1 1 d D . .
C18D C -0.3446(10) 0.2260(7) 0.5453(5) 0.082(6) Uiso 0.55 1 d PD F 1
H18B H -0.3250 0.2616 0.5560 0.098 Uiso 0.55 1 calc PR F 1
C19D C -0.3080(7) 0.2128(5) 0.5076(3) 0.077(3) Uiso 0.55 1 d PD F 1
H19C H -0.3252 0.1764 0.4989 0.093 Uiso 0.55 1 calc PR F 1
H19D H -0.3335 0.2375 0.4867 0.093 Uiso 0.55 1 calc PR F 1
C20D C -0.2115(12) 0.2172(9) 0.5147(6) 0.139(7) Uiso 0.55 1 d PD F 1
H20C H -0.1920 0.2522 0.5256 0.166 Uiso 0.55 1 calc PR F 1
H20D H -0.1905 0.2119 0.4905 0.166 Uiso 0.55 1 calc PR F 1
C21D C -0.1806(9) 0.1730(5) 0.5435(4) 0.088(4) Uiso 0.55 1 d PD F 1
H21C H -0.1862 0.1391 0.5291 0.105 Uiso 0.55 1 calc PR F 1
H21D H -0.1190 0.1786 0.5539 0.105 Uiso 0.55 1 calc PR F 1
C22D C -0.2249(11) 0.1668(8) 0.5772(5) 0.141(6) Uiso 0.55 1 d PD F 1
H22C H -0.1905 0.1867 0.5990 0.169 Uiso 0.55 1 calc PR F 1
H22D H -0.2205 0.1289 0.5846 0.169 Uiso 0.55 1 calc PR F 1
C23D C -0.3188(9) 0.1831(6) 0.5746(4) 0.105(5) Uiso 0.55 1 d PD F 1
H23C H -0.3562 0.1519 0.5675 0.127 Uiso 0.55 1 calc PR F 1
H23D H -0.3265 0.1957 0.6002 0.127 Uiso 0.55 1 calc PR F 1
C18E C -0.3503(9) 0.2126(6) 0.5465(4) 0.047(4) Uiso 0.45 1 d PD F 2
H18C H -0.3353 0.2251 0.5738 0.056 Uiso 0.45 1 calc PR F 2
C19E C -0.3003(8) 0.2469(5) 0.5266(4) 0.064(3) Uiso 0.45 1 d PD F 2
H19E H -0.3124 0.2842 0.5322 0.077 Uiso 0.45 1 calc PR F 2
H19F H -0.3192 0.2414 0.4984 0.077 Uiso 0.45 1 calc PR F 2
C20E C -0.2043(13) 0.2378(9) 0.5375(7) 0.139(8) Uiso 0.45 1 d PD F 2
H20E H -0.1839 0.2345 0.5657 0.166 Uiso 0.45 1 calc PR F 2
H20F H -0.1716 0.2657 0.5273 0.166 Uiso 0.45 1 calc PR F 2
C21E C -0.2018(18) 0.1848(10) 0.5167(8) 0.171(12) Uiso 0.45 1 d PD F 2
H21E H -0.2434 0.1846 0.4918 0.205 Uiso 0.45 1 calc PR F 2
H21F H -0.1440 0.1780 0.5117 0.205 Uiso 0.45 1 calc PR F 2
C22E C -0.2247(11) 0.1446(7) 0.5432(5) 0.100(5) Uiso 0.45 1 d PD F 2
H22E H -0.1847 0.1472 0.5685 0.120 Uiso 0.45 1 calc PR F 2
H22F H -0.2186 0.1088 0.5327 0.120 Uiso 0.45 1 calc PR F 2
C23E C -0.3226(12) 0.1525(7) 0.5493(6) 0.125(7) Uiso 0.45 1 d PD F 2
H23E H -0.3620 0.1320 0.5295 0.151 Uiso 0.45 1 calc PR F 2
H23F H -0.3273 0.1385 0.5749 0.151 Uiso 0.45 1 calc PR F 2
O100 O 0.1870(7) 0.0911(3) 0.4063(2) 0.101(3) Uiso 0.60 1 d PD G 1
C101 C 0.2221(12) 0.0740(5) 0.4454(3) 0.121(6) Uiso 0.60 1 d PD G 1
H10A H 0.1900 0.0895 0.4638 0.145 Uiso 0.60 1 calc PR G 1
H10B H 0.2831 0.0839 0.4532 0.145 Uiso 0.60 1 calc PR G 1
C102 C 0.2115(13) 0.0154(5) 0.4431(4) 0.140(7) Uiso 0.60 1 d PD G 1
H10C H 0.1642 0.0041 0.4555 0.168 Uiso 0.60 1 calc PR G 1
H10D H 0.2646 -0.0025 0.4561 0.168 Uiso 0.60 1 calc PR G 1
C103 C 0.1915(16) 0.0021(5) 0.4009(4) 0.150(9) Uiso 0.60 1 d PD G 1
H10E H 0.1297 -0.0040 0.3913 0.180 Uiso 0.60 1 calc PR G 1
H10F H 0.2243 -0.0289 0.3950 0.180 Uiso 0.60 1 calc PR G 1
C104 C 0.2212(7) 0.0527(4) 0.3853(3) 0.149(4) Uiso 0.60 1 d PD G 1
H10G H 0.2844 0.0547 0.3902 0.179 Uiso 0.60 1 calc PR G 1
H10H H 0.1983 0.0562 0.3573 0.179 Uiso 0.60 1 calc PR G 1
O105 O 0.2300(13) 0.0909(5) 0.4140(4) 0.148(7) Uiso 0.40 1 d PD H 2
C106 C 0.1802(14) 0.0678(7) 0.4395(5) 0.093(6) Uiso 0.40 1 d PD H 2
H10I H 0.1246 0.0863 0.4359 0.111 Uiso 0.40 1 calc PR H 2
H10J H 0.2104 0.0735 0.4665 0.111 Uiso 0.40 1 calc PR H 2
C107 C 0.1644(18) 0.0105(7) 0.4332(7) 0.144(10) Uiso 0.40 1 d PD H 2
H10K H 0.1047 0.0029 0.4203 0.173 Uiso 0.40 1 calc PR H 2
H10L H 0.1796 -0.0100 0.4574 0.173 Uiso 0.40 1 calc PR H 2
C108 C 0.226(2) 0.0017(6) 0.4072(7) 0.160(15) Uiso 0.40 1 d PD H 2
H10M H 0.2084 -0.0286 0.3897 0.192 Uiso 0.40 1 calc PR H 2
H10N H 0.2845 -0.0047 0.4222 0.192 Uiso 0.40 1 calc PR H 2
C109 C 0.2212(7) 0.0527(4) 0.3853(3) 0.149(4) Uiso 0.40 1 d PD H 2
H10O H 0.2680 0.0552 0.3708 0.179 Uiso 0.40 1 calc PR H 2
H10P H 0.1657 0.0561 0.3670 0.179 Uiso 0.40 1 calc PR H 2
O200 O 0.6778(8) 0.1253(5) 0.3179(4) 0.102(4) Uiso 0.40 1 d PD I 1
C201 C 0.6189(6) 0.0831(4) 0.3073(3) 0.111(3) Uiso 0.40 1 d PD I 1
H20G H 0.6332 0.0616 0.2861 0.133 Uiso 0.40 1 calc PR I 1
H20H H 0.5595 0.0962 0.2996 0.133 Uiso 0.40 1 calc PR I 1
C204 C 0.6819(15) 0.1382(7) 0.3561(4) 0.108(7) Uiso 0.40 1 d PD I 1
H20I H 0.6318 0.1594 0.3593 0.130 Uiso 0.40 1 calc PR I 1
H20J H 0.7348 0.1580 0.3668 0.130 Uiso 0.40 1 calc PR I 1
C203 C 0.682(2) 0.0863(9) 0.3742(5) 0.22(2) Uiso 0.40 1 d PD I 1
H20K H 0.6541 0.0878 0.3968 0.267 Uiso 0.40 1 calc PR I 1
H20L H 0.7405 0.0724 0.3824 0.267 Uiso 0.40 1 calc PR I 1
C202 C 0.6316(11) 0.0538(6) 0.3431(4) 0.090(5) Uiso 0.40 1 d PD I 1
H20M H 0.6624 0.0204 0.3405 0.108 Uiso 0.40 1 calc PR I 1
H20N H 0.5757 0.0448 0.3493 0.108 Uiso 0.40 1 calc PR I 1
C400 C 0.7282(14) 0.1459(8) 0.3933(6) 0.127(8) Uiso 0.40 1 d PD J 2
H40A H 0.7557 0.1336 0.4191 0.191 Uiso 0.40 1 calc PR J 2
H40B H 0.6776 0.1669 0.3951 0.191 Uiso 0.40 1 calc PR J 2
H40C H 0.7684 0.1678 0.3827 0.191 Uiso 0.40 1 calc PR J 2
C401 C 0.7032(13) 0.1011(7) 0.3687(4) 0.079(5) Uiso 0.40 1 d PD J 2
H40D H 0.7542 0.0814 0.3647 0.094 Uiso 0.40 1 calc PR J 2
H40E H 0.6670 0.0768 0.3804 0.094 Uiso 0.40 1 calc PR J 2
O402 O 0.6584(10) 0.1200(6) 0.3343(4) 0.112(5) Uiso 0.40 1 d PD J 2
C403 C 0.6189(6) 0.0831(4) 0.3073(3) 0.111(3) Uiso 0.40 1 d PD J 2
H40F H 0.6474 0.0489 0.3151 0.133 Uiso 0.40 1 calc PR J 2
H40G H 0.5596 0.0796 0.3113 0.133 Uiso 0.40 1 calc PR J 2
C404 C 0.6128(13) 0.0868(8) 0.2685(4) 0.115(7) Uiso 0.40 1 d PD J 2
H40H H 0.5535 0.0944 0.2560 0.172 Uiso 0.40 1 calc PR J 2
H40I H 0.6306 0.0533 0.2586 0.172 Uiso 0.40 1 calc PR J 2
H40J H 0.6499 0.1154 0.2629 0.172 Uiso 0.40 1 calc PR J 2
O300 O 0.2231(11) 0.3756(6) 0.0873(6) 0.107(6) Uiso 0.25 1 d PD K 1
C301 C 0.1611(10) 0.4152(8) 0.0850(9) 0.124(12) Uiso 0.25 1 d PD K 1
H30A H 0.1462 0.4218 0.1104 0.149 Uiso 0.25 1 calc PR K 1
H30B H 0.1087 0.4063 0.0659 0.149 Uiso 0.25 1 calc PR K 1
C302 C 0.2057(10) 0.4605(6) 0.0724(5) 0.123(6) Uiso 0.25 1 d PD K 1
H30C H 0.2191 0.4547 0.0466 0.147 Uiso 0.25 1 calc PR K 1
H30D H 0.1732 0.4938 0.0725 0.147 Uiso 0.25 1 calc PR K 1
C303 C 0.2814(12) 0.4592(6) 0.1027(5) 0.166(9) Uiso 0.25 1 d PD K 1
H30E H 0.2701 0.4727 0.1274 0.199 Uiso 0.25 1 calc PR K 1
H30F H 0.3292 0.4792 0.0957 0.199 Uiso 0.25 1 calc PR K 1
C304 C 0.2972(9) 0.4025(6) 0.1040(4) 0.120(6) Uiso 0.25 1 d PD K 1
H30G H 0.3432 0.3941 0.0900 0.144 Uiso 0.25 1 calc PR K 1
H30H H 0.3161 0.3909 0.1311 0.144 Uiso 0.25 1 calc PR K 1
O305 O 0.2667(14) 0.3826(7) 0.0667(5) 0.112(7) Uiso 0.25 1 d PD L 2
C306 C 0.2312(16) 0.4251(8) 0.0442(5) 0.084(8) Uiso 0.25 1 d PD L 2
H30I H 0.1813 0.4139 0.0244 0.101 Uiso 0.25 1 calc PR L 2
H30J H 0.2737 0.4421 0.0313 0.101 Uiso 0.25 1 calc PR L 2
C307 C 0.2057(10) 0.4605(6) 0.0724(5) 0.123(6) Uiso 0.25 1 d PD L 2
H30K H 0.1936 0.4966 0.0620 0.147 Uiso 0.25 1 calc PR L 2
H30L H 0.1551 0.4468 0.0814 0.147 Uiso 0.25 1 calc PR L 2
C308 C 0.2814(12) 0.4592(6) 0.1027(5) 0.166(9) Uiso 0.25 1 d PD L 2
H30M H 0.2701 0.4727 0.1274 0.199 Uiso 0.25 1 calc PR L 2
H30N H 0.3292 0.4792 0.0957 0.199 Uiso 0.25 1 calc PR L 2
C309 C 0.2972(9) 0.4025(6) 0.1040(4) 0.120(6) Uiso 0.25 1 d PD L 2
H30O H 0.3591 0.3953 0.1122 0.144 Uiso 0.25 1 calc PR L 2
H30P H 0.2671 0.3854 0.1226 0.144 Uiso 0.25 1 calc PR L 2

loop_
_atom_site_aniso_label
_atom_site_aniso_U_11
_atom_site_aniso_U_22
_atom_site_aniso_U_33
_atom_site_aniso_U_23
_atom_site_aniso_U_13
_atom_site_aniso_U_12
Ag1 0.0446(2) 0.0449(2) 0.0468(2) 0.00131(17) 0.00338(16) 0.00586(17)
Ag2 0.0507(2) 0.0365(2) 0.0491(2) -0.00545(16) 0.00969(17) 0.00482(17)
Ag3 0.0375(2) 0.0486(2) 0.0554(2) 0.00126(18) 0.00406(17) -0.00412(17)
Ag4 0.0436(2) 0.0498(2) 0.0511(2) -0.00189(18) 0.01620(17) -0.00015(17)
Ag5 0.0490(5) 0.0578(7) 0.1016(10) 0.0208(8) 0.0265(7) 0.0164(4)
Ag6 0.0544(13) 0.0403(12) 0.177(3) -0.024(2) 0.044(2) -0.0033(9)
I1 0.04463(18) 0.03719(17) 0.0560(2) -0.00152(14) 0.01555(15) -0.00724(14)
I2 0.04589(19) 0.03704(17) 0.0564(2) 0.00180(14) 0.01008(15) 0.00646(14)
I3 0.04528(19) 0.04501(19) 0.0547(2) -0.01053(15) 0.00819(15) -0.00223(15)
I4 0.04840(19) 0.0512(2) 0.0546(2) 0.01133(16) 0.01315(15) 0.01100(16)
I5 0.03043(15) 0.03685(16) 0.04324(17) -0.00172(13) 0.00700(12) 0.00248(12)
P1 0.0291(6) 0.0333(6) 0.0367(6) -0.0033(5) 0.0028(5) -0.0019(5)
P2 0.0344(6) 0.0285(6) 0.0354(6) -0.0015(5) 0.0094(5) -0.0018(5)
P3 0.0328(6) 0.0330(6) 0.0378(6) 0.0034(5) 0.0041(5) -0.0014(5)
P4 0.0403(7) 0.0334(6) 0.0389(6) -0.0047(5) 0.0116(5) -0.0009(5)
O1A 0.0337(16) 0.0393(17) 0.0321(15) -0.0035(13) 0.0037(12) -0.0104(13)
O2A 0.0417(17) 0.0298(15) 0.0311(15) -0.0003(12) 0.0075(12) -0.0040(13)
O1B 0.0361(17) 0.0440(18) 0.0357(16) -0.0061(14) 0.0084(13) -0.0023(14)
O2B 0.045(2) 0.077(3) 0.085(3) -0.041(2) 0.0201(19) -0.018(2)
O3B 0.0357(17) 0.0319(16) 0.0412(17) -0.0037(13) -0.0058(13) 0.0043(13)
O4B 0.045(2) 0.034(2) 0.122(4) -0.007(2) -0.010(2) 0.0018(17)
O1C 0.0388(17) 0.0317(16) 0.0342(16) 0.0025(13) 0.0010(13) -0.0029(13)
O2C 0.0478(18) 0.0301(16) 0.0342(16) -0.0033(13) 0.0088(13) 0.0007(14)
O1D 0.0462(19) 0.054(2) 0.0369(17) -0.0030(15) 0.0143(14) -0.0018(16)
O2D 0.096(3) 0.085(3) 0.087(3) 0.028(3) 0.055(3) 0.022(3)
O3D 0.0326(17) 0.065(2) 0.0423(19) 0.0006(17) -0.0008(14) -0.0048(16)
O4D 0.070(3) 0.107(4) 0.107(4) 0.046(3) 0.009(3) 0.008(3)
C1A 0.029(2) 0.032(2) 0.035(2) -0.0035(19) 0.0017(17) 0.0036(18)
C2A 0.026(2) 0.029(2) 0.036(2) 0.0058(18) 0.0065(17) 0.0042(18)
C3A 0.025(2) 0.029(2) 0.042(3) 0.0036(19) 0.0040(18) -0.0005(18)
C4A 0.023(2) 0.027(2) 0.038(2) 0.0001(18) 0.0034(17) 0.0019(17)
C5A 0.026(2) 0.028(2) 0.033(2) 0.0006(18) 0.0067(17) 0.0039(17)
C6A 0.029(2) 0.027(2) 0.035(2) 0.0011(18) 0.0065(17) -0.0014(18)
C7A 0.029(2) 0.031(2) 0.034(2) -0.0027(18) 0.0048(17) -0.0010(18)
C8A 0.038(2) 0.028(2) 0.039(2) 0.0018(19) -0.0002(19) -0.0005(19)
C9A 0.059(3) 0.033(2) 0.042(3) -0.004(2) 0.000(2) -0.003(2)
C1A1 0.063(3) 0.034(3) 0.040(3) -0.007(2) -0.002(2) -0.005(2)
C1A2 0.067(4) 0.045(3) 0.059(3) 0.003(3) 0.003(3) -0.006(3)
C1A3 0.076(4) 0.051(3) 0.073(4) -0.006(3) 0.015(3) -0.013(3)
C1A4 0.108(5) 0.043(3) 0.060(4) -0.004(3) 0.021(4) -0.019(4)
C1A5 0.090(5) 0.045(3) 0.071(4) -0.009(3) 0.007(3) 0.010(3)
C1A6 0.075(4) 0.034(3) 0.062(3) -0.008(2) 0.015(3) -0.002(3)
C2A1 0.043(3) 0.035(2) 0.038(2) -0.004(2) 0.003(2) -0.002(2)
C2A2 0.055(3) 0.097(5) 0.054(3) -0.020(3) -0.003(3) -0.010(3)
C2A3 0.094(5) 0.116(6) 0.049(4) -0.018(4) -0.009(3) -0.027(5)
C2A4 0.118(6) 0.061(4) 0.043(3) -0.010(3) 0.006(4) -0.001(4)
C2A5 0.099(5) 0.062(4) 0.045(3) -0.003(3) 0.022(3) 0.024(3)
C2A6 0.063(3) 0.057(3) 0.038(3) -0.002(2) 0.004(2) 0.009(3)
C3A1 0.029(2) 0.039(3) 0.043(3) -0.004(2) 0.0049(19) -0.003(2)
C3A2 0.036(3) 0.049(3) 0.053(3) 0.008(2) 0.008(2) -0.002(2)
C3A3 0.047(3) 0.068(4) 0.060(3) -0.005(3) 0.014(3) -0.014(3)
C3A4 0.042(3) 0.070(4) 0.096(5) 0.000(3) 0.022(3) 0.007(3)
C3A5 0.051(4) 0.083(5) 0.167(7) 0.047(5) 0.047(4) 0.028(3)
C3A6 0.043(3) 0.059(4) 0.129(6) 0.034(4) 0.032(3) 0.013(3)
C4A1 0.041(3) 0.044(3) 0.034(2) -0.004(2) 0.0097(19) 0.002(2)
C4A2 0.040(3) 0.059(3) 0.047(3) -0.006(2) 0.007(2) -0.008(2)
C4A3 0.043(3) 0.080(4) 0.063(4) -0.011(3) 0.015(3) -0.019(3)
C4A4 0.041(3) 0.101(5) 0.065(4) -0.016(4) 0.013(3) 0.002(3)
C4A5 0.051(3) 0.085(5) 0.075(4) 0.002(3) 0.016(3) 0.027(3)
C4A6 0.042(3) 0.052(3) 0.074(4) -0.002(3) 0.018(3) 0.006(2)
C5A1 0.039(2) 0.025(2) 0.036(2) 0.0037(18) 0.0054(19) 0.0009(19)
C5A2 0.042(3) 0.036(3) 0.053(3) -0.003(2) 0.006(2) 0.004(2)
C5A3 0.051(3) 0.050(3) 0.061(3) -0.011(3) -0.010(3) 0.008(3)
C5A4 0.079(4) 0.051(3) 0.032(3) -0.002(2) 0.001(3) 0.006(3)
C5A5 0.070(4) 0.039(3) 0.044(3) -0.002(2) 0.014(3) -0.007(3)
C5A6 0.050(3) 0.039(3) 0.041(3) 0.000(2) 0.015(2) -0.004(2)
C1B 0.034(2) 0.031(2) 0.038(2) -0.0034(19) 0.0064(19) -0.0043(19)
C2B 0.033(2) 0.024(2) 0.036(2) 0.0002(18) 0.0048(18) -0.0032(18)
C3B 0.031(2) 0.024(2) 0.037(2) -0.0040(18) 0.0011(18) -0.0035(18)
C4B 0.031(2) 0.020(2) 0.042(2) -0.0021(18) 0.0025(18) -0.0013(17)
C5B 0.032(2) 0.026(2) 0.038(2) -0.0023(18) -0.0038(18) -0.0008(18)
C6B 0.038(3) 0.037(2) 0.035(2) -0.004(2) 0.0030(19) -0.003(2)
C7B 0.029(2) 0.026(2) 0.040(2) -0.0012(18) 0.0002(18) -0.0023(18)
C10B 0.041(3) 0.045(3) 0.047(3) -0.012(2) 0.008(2) -0.002(2)
C11B 0.040(3) 0.040(3) 0.047(3) -0.003(2) 0.009(2) 0.007(2)
C12B 0.045(3) 0.070(4) 0.071(4) -0.026(3) 0.014(3) -0.009(3)
C13B 0.052(4) 0.072(4) 0.112(5) -0.017(4) 0.033(4) -0.008(3)
C14B 0.113(6) 0.051(4) 0.096(5) -0.006(3) 0.066(5) -0.001(4)
C15B 0.113(6) 0.060(4) 0.060(4) 0.004(3) 0.036(4) 0.008(4)
C16B 0.074(4) 0.051(3) 0.049(3) -0.003(3) 0.012(3) 0.009(3)
C17B 0.036(2) 0.040(3) 0.042(3) -0.002(2) 0.005(2) -0.001(2)
C18B 0.036(2) 0.039(3) 0.044(3) -0.002(2) 0.005(2) -0.001(2)
C19B 0.047(3) 0.060(4) 0.082(4) -0.021(3) -0.008(3) -0.007(3)
C20B 0.044(3) 0.085(5) 0.094(5) -0.025(4) -0.020(3) -0.004(3)
C21B 0.030(3) 0.119(6) 0.106(5) -0.025(5) -0.002(3) 0.000(3)
C22B 0.044(3) 0.102(5) 0.078(4) -0.020(4) -0.002(3) 0.026(3)
C23B 0.041(3) 0.070(4) 0.065(4) -0.015(3) 0.004(2) 0.013(3)
C1C 0.026(2) 0.037(2) 0.032(2) 0.0042(19) 0.0065(17) -0.0002(18)
C2C 0.024(2) 0.029(2) 0.037(2) 0.0029(18) 0.0044(17) 0.0025(17)
C3C 0.031(2) 0.029(2) 0.041(2) 0.0032(19) 0.0077(19) 0.0003(18)
C4C 0.025(2) 0.031(2) 0.037(2) 0.0015(19) 0.0064(17) 0.0000(18)
C5C 0.029(2) 0.034(2) 0.040(2) -0.005(2) 0.0091(18) -0.0001(18)
C6C 0.032(2) 0.028(2) 0.038(2) 0.0029(19) 0.0069(18) -0.0005(18)
C7C 0.032(2) 0.038(2) 0.035(2) 0.0021(19) 0.0068(18) 0.0010(19)
C8C 0.038(2) 0.039(3) 0.042(3) 0.006(2) 0.007(2) -0.005(2)
C9C 0.042(3) 0.045(3) 0.065(3) 0.001(3) 0.015(2) -0.008(2)
C2C1 0.043(3) 0.035(3) 0.041(3) 0.002(2) 0.001(2) 0.001(2)
C2C2 0.041(3) 0.051(3) 0.050(3) 0.003(2) 0.006(2) 0.007(2)
C2C3 0.046(3) 0.081(4) 0.058(3) -0.007(3) 0.009(3) 0.020(3)
C2C4 0.073(4) 0.076(4) 0.066(4) -0.015(3) -0.008(3) 0.042(4)
C2C5 0.091(5) 0.039(3) 0.098(5) -0.007(3) -0.008(4) 0.021(3)
C2C6 0.064(4) 0.037(3) 0.072(4) 0.001(3) 0.003(3) 0.005(3)
C3C1 0.045(3) 0.034(2) 0.040(3) 0.004(2) 0.007(2) -0.006(2)
C3C2 0.050(3) 0.055(3) 0.054(3) -0.008(3) 0.012(2) 0.001(3)
C3C3 0.077(4) 0.071(4) 0.057(4) -0.017(3) 0.016(3) 0.000(3)
C3C4 0.097(5) 0.077(4) 0.043(3) -0.015(3) 0.007(3) -0.014(4)
C3C5 0.078(4) 0.113(6) 0.051(4) -0.027(4) -0.010(3) 0.015(4)
C3C6 0.056(3) 0.101(5) 0.046(3) -0.015(3) -0.008(3) 0.010(3)
C4C1 0.044(3) 0.035(2) 0.037(2) -0.004(2) 0.012(2) 0.000(2)
C4C2 0.052(3) 0.042(3) 0.063(3) 0.002(2) 0.023(3) 0.006(2)
C4C3 0.062(4) 0.047(3) 0.070(4) 0.004(3) 0.019(3) 0.015(3)
C4C4 0.054(3) 0.059(4) 0.063(3) -0.009(3) 0.007(3) 0.017(3)
C4C5 0.042(3) 0.064(4) 0.059(3) -0.010(3) 0.016(2) 0.003(3)
C4C6 0.044(3) 0.046(3) 0.047(3) 0.000(2) 0.015(2) 0.001(2)
C1D 0.039(3) 0.046(3) 0.037(2) 0.001(2) 0.011(2) -0.001(2)
C2D 0.037(2) 0.031(2) 0.034(2) 0.0011(19) 0.0061(19) -0.0064(19)
C3D 0.042(3) 0.035(2) 0.031(2) 0.0041(19) 0.0047(19) -0.002(2)
C4D 0.035(2) 0.036(2) 0.036(2) 0.0047(19) 0.0106(19) -0.004(2)
C5D 0.035(2) 0.053(3) 0.033(2) 0.002(2) 0.0029(19) -0.004(2)
C6D 0.038(3) 0.063(3) 0.035(2) -0.010(2) 0.006(2) -0.008(2)
C7D 0.032(2) 0.040(3) 0.037(2) 0.004(2) 0.0044(19) 0.001(2)
C8D 0.062(3) 0.047(3) 0.039(3) 0.008(2) 0.002(2) -0.003(3)
C9D 0.083(4) 0.043(3) 0.072(4) 0.010(3) 0.015(3) 0.014(3)
C10D 0.046(3) 0.066(4) 0.045(3) 0.004(3) 0.011(2) -0.002(3)
C11D 0.050(3) 0.060(3) 0.039(3) -0.002(2) 0.008(2) 0.001(3)
C11E 0.050(3) 0.060(3) 0.039(3) -0.002(2) 0.008(2) 0.001(3)
C17D 0.048(3) 0.060(4) 0.057(3) -0.002(3) 0.007(3) -0.002(3)

loop_
_atom_type_symbol
_atom_type_description
_atom_type_scat_dispersion_real
_atom_type_scat_dispersion_imag
_atom_type_scat_source
C C 0.0033 0.0016 'International Tables Vol C Tables 4.2.6.8 and 6.1.1.4'
H H 0.0000 0.0000 'International Tables Vol C Tables 4.2.6.8 and 6.1.1.4'
O O 0.0106 0.0060 'International Tables Vol C Tables 4.2.6.8 and 6.1.1.4'
P P 0.1023 0.0942 'International Tables Vol C Tables 4.2.6.8 and 6.1.1.4'
Ag Ag -0.8971 1.1015 'International Tables Vol C Tables 4.2.6.8 and 6.1.1.4'
I I -0.4742 1.8119 'International Tables Vol C Tables 4.2.6.8 and 6.1.1.4'

loop_
_geom_angle_atom_site_label_1
_geom_angle_atom_site_label_2
_geom_angle_atom_site_label_3
_geom_angle
P1 Ag1 I3 114.97(3)
P1 Ag1 I1 119.19(3)
I3 Ag1 I1 102.804(15)
P1 Ag1 Ag5 175.65(5)
I3 Ag1 Ag5 66.81(4)
I1 Ag1 Ag5 56.53(4)
P1 Ag1 I5 109.20(3)
I3 Ag1 I5 95.948(14)
I1 Ag1 I5 112.266(14)
Ag5 Ag1 I5 74.17(4)
P1 Ag1 Ag2 117.72(3)
I3 Ag1 Ag2 126.299(15)
I1 Ag1 Ag2 58.962(12)
Ag5 Ag1 Ag2 61.42(4)
I5 Ag1 Ag2 57.642(11)
P1 Ag1 Ag6 168.22(7)
I3 Ag1 Ag6 75.66(6)
I1 Ag1 Ag6 50.92(6)
Ag5 Ag1 Ag6 8.91(8)
I5 Ag1 Ag6 73.24(6)
Ag2 Ag1 Ag6 53.18(6)
P2 Ag2 I4 111.47(3)
P2 Ag2 Ag6 165.37(7)
I4 Ag2 Ag6 65.93(7)
P2 Ag2 I5 112.84(3)
I4 Ag2 I5 106.163(14)
Ag6 Ag2 I5 81.25(7)
P2 Ag2 I1 113.11(3)
I4 Ag2 I1 100.189(15)
Ag6 Ag2 I1 55.28(8)
I5 Ag2 I1 112.149(14)
P2 Ag2 Ag5 167.00(5)
I4 Ag2 Ag5 76.52(3)
Ag6 Ag2 Ag5 11.53(7)
I5 Ag2 Ag5 73.00(3)
I1 Ag2 Ag5 54.33(4)
P2 Ag2 Ag1 114.97(3)
I4 Ag2 Ag1 133.281(16)
Ag6 Ag2 Ag1 67.86(7)
I5 Ag2 Ag1 59.658(11)
I1 Ag2 Ag1 56.816(11)
Ag5 Ag2 Ag1 56.89(3)
P3 Ag3 I4 117.44(3)
P3 Ag3 I5 114.02(3)
I4 Ag3 I5 106.524(15)
P3 Ag3 I2 111.76(3)
I4 Ag3 I2 99.160(15)
I5 Ag3 I2 106.470(14)
P3 Ag3 Ag6 164.12(8)
I4 Ag3 Ag6 63.51(6)
I5 Ag3 Ag6 79.24(7)
I2 Ag3 Ag6 53.97(7)
P3 Ag3 Ag5 162.56(5)
I4 Ag3 Ag5 74.16(3)
I5 Ag3 Ag5 71.67(3)
I2 Ag3 Ag5 51.52(4)
Ag6 Ag3 Ag5 11.20(7)
P3 Ag3 Ag4 111.39(3)
I4 Ag3 Ag4 130.665(15)
I5 Ag3 Ag4 56.487(11)
I2 Ag3 Ag4 54.629(11)
Ag6 Ag3 Ag4 67.65(6)
Ag5 Ag3 Ag4 56.71(3)
P4 Ag4 I3 119.53(3)
P4 Ag4 I2 117.94(3)
I3 Ag4 I2 99.622(15)
P4 Ag4 I5 113.50(3)
I3 Ag4 I5 96.638(14)
I2 Ag4 I5 106.672(14)
P4 Ag4 Ag5 171.13(5)
I3 Ag4 Ag5 64.56(4)
I2 Ag4 Ag5 53.25(4)
I5 Ag4 Ag5 72.53(4)
P4 Ag4 Ag3 117.38(3)
I3 Ag4 Ag3 122.817(15)
I2 Ag4 Ag3 56.574(11)
I5 Ag4 Ag3 54.761(10)
Ag5 Ag4 Ag3 60.00(4)
I2 Ag5 I1 160.96(7)
I2 Ag5 Ag1 138.52(6)
I1 Ag5 Ag1 60.48(4)
I2 Ag5 Ag2 124.75(8)
I1 Ag5 Ag2 60.20(4)
Ag1 Ag5 Ag2 61.68(4)
I2 Ag5 Ag4 59.52(4)
I1 Ag5 Ag4 139.44(6)
Ag1 Ag5 Ag4 79.00(4)
Ag2 Ag5 Ag4 103.40(6)
I2 Ag5 I3 96.24(5)
I1 Ag5 I3 97.16(6)
Ag1 Ag5 I3 54.93(3)
Ag2 Ag5 I3 115.09(6)
Ag4 Ag5 I3 53.85(2)
I2 Ag5 Ag3 59.52(4)
I1 Ag5 Ag3 124.92(7)
Ag1 Ag5 Ag3 103.23(6)
Ag2 Ag5 Ag3 65.95(4)
Ag4 Ag5 Ag3 63.29(4)
I3 Ag5 Ag3 115.64(6)
I1 Ag6 I2 162.49(14)
I1 Ag6 Ag2 63.35(8)
I2 Ag6 Ag2 131.39(13)
I1 Ag6 Ag3 133.68(13)
I2 Ag6 Ag3 61.42(8)
Ag2 Ag6 Ag3 70.44(8)
I1 Ag6 I4 98.69(10)
I2 Ag6 I4 98.25(11)
Ag2 Ag6 I4 55.81(6)
Ag3 Ag6 I4 54.92(6)
I1 Ag6 Ag1 55.53(7)
I2 Ag6 Ag1 120.07(10)
Ag2 Ag6 Ag1 58.95(7)
Ag3 Ag6 Ag1 97.92(9)
I4 Ag6 Ag1 114.42(11)
Ag6 I1 Ag5 13.23(8)
Ag6 I1 Ag1 73.55(7)
Ag5 I1 Ag1 62.99(3)
Ag6 I1 Ag2 61.37(8)
Ag5 I1 Ag2 65.47(5)
Ag1 I1 Ag2 64.221(12)
Ag5 I2 Ag6 13.35(8)
Ag5 I2 Ag4 67.23(3)
Ag6 I2 Ag4 78.12(7)
Ag5 I2 Ag3 68.96(5)
Ag6 I2 Ag3 64.61(8)
Ag4 I2 Ag3 68.797(12)
Ag1 I3 Ag4 85.259(13)
Ag1 I3 Ag5 58.26(4)
Ag4 I3 Ag5 61.59(4)
Ag2 I4 Ag3 74.717(13)
Ag2 I4 Ag6 58.25(7)
Ag3 I4 Ag6 61.57(7)
Ag3 I5 Ag2 71.855(12)
Ag3 I5 Ag4 68.752(12)
Ag2 I5 Ag4 110.614(13)
Ag3 I5 Ag1 109.596(13)
Ag2 I5 Ag1 62.700(11)
Ag4 I5 Ag1 80.240(12)
O1A P1 C3A1 102.47(15)
O1A P1 C2A1 99.90(15)
C3A1 P1 C2A1 103.97(15)
O1A P1 Ag1 114.88(11)
C3A1 P1 Ag1 122.20(11)
C2A1 P1 Ag1 110.66(11)
O2A P2 C4A1 103.73(15)
O2A P2 C5A1 100.22(14)
C4A1 P2 C5A1 105.17(14)
O2A P2 Ag2 115.72(11)
C4A1 P2 Ag2 118.43(11)
C5A1 P2 Ag2 111.51(10)
O1C P3 C2C1 104.11(15)
O1C P3 C3C1 98.94(15)
C2C1 P3 C3C1 103.72(15)
O1C P3 Ag3 119.08(11)
C2C1 P3 Ag3 114.89(11)
C3C1 P3 Ag3 113.88(11)
O2C P4 C5C1 99.54(18)
O2C P4 C4C1 102.83(15)
C5C1 P4 C4C1 103.60(18)
O2C P4 Ag4 115.75(11)
C5C1 P4 Ag4 114.04(15)
C4C1 P4 Ag4 118.59(11)
C1A O1A P1 123.0(3)
C5A O2A P2 121.4(2)
C10B O1B C1B 118.6(3)
C17B O3B C5B 115.8(3)
C1C O1C P3 122.8(3)
C5C O2C P4 122.1(3)
C10D O1D C1D 117.3(4)
C17D O3D C5D 119.3(4)
C6A C1A O1A 122.5(4)
C6A C1A C2A 121.2(4)
O1A C1A C2A 116.2(4)
C3A C2A C1A 117.2(4)
C3A C2A C7D 123.2(4)
C1A C2A C7D 119.3(4)
C4A C3A C2A 123.9(4)
C3A C4A C5A 117.0(4)
C3A C4A C7A 123.4(4)
C5A C4A C7A 119.5(4)
C6A C5A O2A 122.2(3)
C6A C5A C4A 121.2(4)
O2A C5A C4A 116.5(3)
C1A C6A C5A 119.4(4)
C4A C7A C2B 113.8(3)
C4A C7A C8A 111.6(3)
C2B C7A C8A 110.6(3)
C9A C8A C7A 115.1(4)
C1A1 C9A C8A 112.1(4)
C1A2 C1A1 C1A6 120.0
C1A2 C1A1 C9A 120.4(3)
C1A6 C1A1 C9A 119.4(3)
C1A1 C1A2 C1A3 120.0
C1A2 C1A3 C1A4 120.0
C1A5 C1A4 C1A3 120.0
C1A4 C1A5 C1A6 120.0
C1A5 C1A6 C1A1 120.0
C2A2 C2A1 C2A6 120.0
C2A2 C2A1 P1 122.39(19)
C2A6 C2A1 P1 117.43(18)
C2A3 C2A2 C2A1 120.0
C2A2 C2A3 C2A4 120.0
C2A5 C2A4 C2A3 120.0
C2A6 C2A5 C2A4 120.0
C2A5 C2A6 C2A1 120.0
C3A2 C3A1 C3A6 120.0
C3A2 C3A1 P1 119.64(18)
C3A6 C3A1 P1 120.26(18)
C3A1 C3A2 C3A3 120.0
C3A4 C3A3 C3A2 120.0
C3A5 C3A4 C3A3 120.0
C3A4 C3A5 C3A6 120.0
C3A5 C3A6 C3A1 120.0
C4A2 C4A1 C4A6 120.0
C4A2 C4A1 P2 118.41(18)
C4A6 C4A1 P2 121.59(18)
C4A3 C4A2 C4A1 120.0
C4A2 C4A3 C4A4 120.0
C4A3 C4A4 C4A5 120.0
C4A6 C4A5 C4A4 120.0
C4A5 C4A6 C4A1 120.0
C5A2 C5A1 C5A6 120.0
C5A2 C5A1 P2 117.36(16)
C5A6 C5A1 P2 122.28(16)
C5A1 C5A2 C5A3 120.0
C5A4 C5A3 C5A2 120.0
C5A5 C5A4 C5A3 120.0
C5A4 C5A5 C5A6 120.0
C5A5 C5A6 C5A1 120.0
C6B C1B C2B 122.0(4)
C6B C1B O1B 120.0(4)
C2B C1B O1B 117.9(4)
C1B C2B C3B 117.1(4)
C1B C2B C7A 121.4(4)
C3B C2B C7A 121.4(4)
C2B C3B C4B 122.8(4)
C5B C4B C3B 116.6(4)
C5B C4B C7B 121.0(4)
C3B C4B C7B 121.7(4)
C6B C5B C4B 122.9(4)
C6B C5B O3B 117.8(4)
C4B C5B O3B 119.3(4)
C5B C6B C1B 118.5(4)
C2C C7B C4B 113.6(3)
C2C C7B C8B 117.1(4)
C4B C7B C8B 103.4(4)
C2C C7B C8BA 105.1(7)
C4B C7B C8BA 117.5(9)
C8B C7B C8BA 14.8(8)
C9B C8B C7B 112.6(5)
C1B1 C9B C8B 112.5(5)
C1B2 C1B1 C1B6 120.0
C1B2 C1B1 C9B 120.2(4)
C1B6 C1B1 C9B 119.8(4)
C1B3 C1B2 C1B1 120.0
C1B4 C1B3 C1B2 120.0
C1B3 C1B4 C1B5 120.0
C1B6 C1B5 C1B4 120.0
C1B5 C1B6 C1B1 120.0
C9BA C8BA C7B 110.2(12)
C8BA C9BA C1BA 109.0(12)
C1BB C1BA C1BF 120.0
C1BB C1BA C9BA 118.5(11)
C1BF C1BA C9BA 121.5(11)
C1BC C1BB C1BA 120.0
C1BB C1BC C1BD 120.0
C1BE C1BD C1BC 120.0
C1BF C1BE C1BD 120.0
C1BE C1BF C1BA 120.0
O2B C10B O1B 123.3(4)
O2B C10B C11B 124.7(4)
O1B C10B C11B 112.0(4)
C10B C11B C12B 115.2(4)
C10B C11B C16B 109.2(4)
C12B C11B C16B 111.7(4)
C11B C12B C13B 110.5(4)
C14B C13B C12B 111.7(5)
C13B C14B C15B 113.5(5)
C16B C15B C14B 111.9(5)
C15B C16B C11B 111.1(4)
O4B C17B O3B 122.6(4)
O4B C17B C18B 126.0(4)
O3B C17B C18B 111.4(4)
C17B C18B C23B 112.1(4)
C17B C18B C19B 110.1(4)
C23B C18B C19B 110.6(4)
C18B C19B C20B 111.4(4)
C21B C20B C19B 110.8(5)
C22B C21B C20B 111.8(5)
C21B C22B C23B 111.6(5)
C18B C23B C22B 110.6(4)
C6C C1C O1C 121.1(4)
C6C C1C C2C 122.1(4)
O1C C1C C2C 116.6(4)
C3C C2C C1C 116.2(4)
C3C C2C C7B 124.2(4)
C1C C2C C7B 119.5(4)
C2C C3C C4C 124.7(4)
C3C C4C C5C 115.8(4)
C3C C4C C7C 123.9(4)
C5C C4C C7C 120.3(4)
C6C C5C O2C 121.8(4)
C6C C5C C4C 122.3(4)
O2C C5C C4C 115.8(4)
C5C C6C C1C 118.9(4)
C4C C7C C2D 114.0(3)
C4C C7C C8C 114.3(3)
C2D C7C C8C 108.9(3)
C9C C8C C7C 113.6(4)
C1CA C9C C8C 116.6(7)
C1CA C9C C1C1 18.9(6)
C8C C9C C1C1 112.6(4)
C1C2 C1C1 C1C6 120.0
C1C2 C1C1 C9C 117.2(4)
C1C6 C1C1 C9C 122.8(4)
C1C1 C1C2 C1C3 120.0
C1C4 C1C3 C1C2 120.0
C1C5 C1C4 C1C3 120.0
C1C6 C1C5 C1C4 120.0
C1C5 C1C6 C1C1 120.0
C1CB C1CA C1CF 120.0
C1CB C1CA C9C 126.3(9)
C1CF C1CA C9C 113.5(10)
C1CA C1CB C1CC 120.0
C1CB C1CC C1CD 120.0
C1CE C1CD C1CC 120.0
C1CD C1CE C1CF 120.0
C1CE C1CF C1CA 120.0
C2C2 C2C1 C2C6 120.0
C2C2 C2C1 P3 122.65(18)
C2C6 C2C1 P3 117.33(18)
C2C3 C2C2 C2C1 120.0
C2C2 C2C3 C2C4 120.0
C2C3 C2C4 C2C5 120.0
C2C6 C2C5 C2C4 120.0
C2C5 C2C6 C2C1 120.0
C3C2 C3C1 C3C6 120.0
C3C2 C3C1 P3 117.72(18)
C3C6 C3C1 P3 122.27(18)
C3C3 C3C2 C3C1 120.0
C3C2 C3C3 C3C4 120.0
C3C5 C3C4 C3C3 120.0
C3C4 C3C5 C3C6 120.0
C3C5 C3C6 C3C1 120.0
C4C2 C4C1 C4C6 120.0
C4C2 C4C1 P4 117.83(17)
C4C6 C4C1 P4 122.08(17)
C4C1 C4C2 C4C3 120.0
C4C2 C4C3 C4C4 120.0
C4C5 C4C4 C4C3 120.0
C4C4 C4C5 C4C6 120.0
C4C5 C4C6 C4C1 120.0
C5C2 C5C1 C5C6 121.4(8)
C5C2 C5C1 P4 124.8(5)
C5C6 C5C1 P4 113.3(6)
C5C1 C5C2 C5C3 119.1(8)
C5C2 C5C3 C5C4 118.6(9)
C5C5 C5C4 C5C3 121.5(12)
C5C6 C5C5 C5C4 118.1(9)
C5C5 C5C6 C5C1 121.2(8)
C5CD C5CC C5CB 118.8(8)
C5CC C5CD C5CE 121.1(10)
C5CF C5CE C5CD 119.1(8)
C6D C1D O1D 118.3(4)
C6D C1D C2D 122.0(4)
O1D C1D C2D 119.6(4)
C3D C2D C1D 117.3(4)
C3D C2D C7C 121.9(4)
C1D C2D C7C 120.4(4)
C2D C3D C4D 122.6(4)
C5D C4D C3D 117.5(4)
C5D C4D C7D 120.6(4)
C3D C4D C7D 121.8(4)
C4D C5D C6D 122.3(4)
C4D C5D O3D 119.0(4)
C6D C5D O3D 118.6(4)
C1D C6D C5D 118.2(4)
C2A C7D C4D 114.0(3)
C2A C7D C8D 113.3(4)
C4D C7D C8D 111.3(4)
C7D C8D C9D 110.4(4)
C1D1 C9D C8D 113.9(5)
C1D2 C1D1 C1D6 120.9(9)
C1D2 C1D1 C9D 121.7(7)
C1D6 C1D1 C9D 117.4(7)
C1D1 C1D2 C1D3 119.6(8)
C1D2 C1D3 C1D4 118.2(9)
C1D5 C1D4 C1D3 121.2(13)
C1D6 C1D5 C1D4 118.6(10)
C1D5 C1D6 C1D1 121.2(9)
C1DB C1DC C1DD 119.4(9)
C1DE C1DD C1DC 120.7(13)
C1DD C1DE C1DF 116.8(11)
O2D C10D O1D 121.3(5)
O2D C10D C11D 126.2(5)
O1D C10D C11D 112.4(5)
C10D C11D C12D 113.4(5)
C10D C11D C16D 112.1(7)
C12D C11D C16D 111.8(8)
C13D C12D C11D 112.2(9)
C12D C13D C14D 110.8(11)
C13D C14D C15D 107.5(12)
C14D C15D C16D 108.3(13)
C15D C16D C11D 104.4(11)
C12E C13E C14E 109.4(10)
C15E C14E C13E 112.7(11)
C14E C15E C16E 114.3(11)
O4D C17D O3D 122.3(5)
O4D C17D C18E 119.3(8)
O3D C17D C18E 118.2(7)
O4D C17D C18D 130.0(8)
O3D C17D C18D 107.6(7)
C18E C17D C18D 13.3(10)
C23D C18D C17D 103.7(12)
C23D C18D C19D 109.4(13)
C17D C18D C19D 109.1(11)
C20D C19D C18D 112.2(13)
C19D C20D C21D 103.7(14)
C22D C21D C20D 117.6(14)
C21D C22D C23D 122.0(14)
C18D C23D C22D 111.2(12)
C19E C18E C17D 113.0(11)
C19E C18E C23E 115.4(12)
C17D C18E C23E 115.6(13)
C18E C19E C20E 114.2(14)
C19E C20E C21E 97.6(17)
C22E C21E C20E 105(2)
C21E C22E C23E 111.5(16)
C18E C23E C22E 111.9(13)
C104 O100 C101 100.6(9)
O100 C101 C102 103.1(9)
C101 C102 C103 105.9(9)
C102 C103 C104 99.1(9)
O100 C104 C103 101.9(9)
O105 C106 C107 113.6(11)
C106 C107 C108 97.2(12)
C204 O200 C201 109.3(12)
O200 C201 C202 100.7(9)
O200 C204 C203 102.5(13)
C204 C203 C202 102.8(12)
C201 C202 C203 109.1(10)
O402 C401 C400 107.2(16)
C304 O300 C301 102.0(11)
O300 C301 C302 101.1(12)
C303 C302 C301 98.2(12)
C302 C303 C304 99.1(9)
O300 C304 C303 109.9(10)

loop_
_geom_bond_atom_site_label_1
_geom_bond_atom_site_label_2
_geom_bond_distance
Ag1 P1 2.4343(12)
Ag1 I3 2.8367(5)
Ag1 I1 2.8792(5)
Ag1 Ag5 2.9477(18)
Ag1 I5 3.0086(5)
Ag1 Ag2 3.0979(5)
Ag1 Ag6 3.349(4)
Ag2 P2 2.4403(11)
Ag2 I4 2.8159(5)
Ag2 Ag6 2.895(4)
Ag2 I5 2.9448(5)
Ag2 I1 2.9477(5)
Ag2 Ag5 3.090(2)
Ag3 P3 2.4434(12)
Ag3 I4 2.8418(5)
Ag3 I5 2.9059(5)
Ag3 I2 2.9685(5)
Ag3 Ag6 3.054(4)
Ag3 Ag5 3.215(2)
Ag3 Ag4 3.3160(5)
Ag4 P4 2.4384(12)
Ag4 I3 2.8486(5)
Ag4 I2 2.9003(5)
Ag4 I5 2.9664(5)
Ag4 Ag5 3.1030(18)
Ag5 I2 2.696(2)
Ag5 I1 2.760(2)
Ag5 I3 3.1859(15)
Ag6 I1 2.711(4)
Ag6 I2 2.734(4)
Ag6 I4 3.108(3)
P1 O1A 1.650(3)
P1 C3A1 1.810(2)
P1 C2A1 1.811(2)
P2 O2A 1.633(3)
P2 C4A1 1.802(2)
P2 C5A1 1.807(2)
P3 O1C 1.652(3)
P3 C2C1 1.811(2)
P3 C3C1 1.814(2)
P4 O2C 1.646(3)
P4 C5C1 1.796(5)
P4 C4C1 1.811(2)
O1A C1A 1.383(5)
O2A C5A 1.391(5)
O1B C10B 1.369(5)
O1B C1B 1.409(5)
O2B C10B 1.193(5)
O3B C17B 1.357(5)
O3B C5B 1.410(5)
O4B C17B 1.184(5)
O1C C1C 1.391(5)
O2C C5C 1.395(5)
O1D C10D 1.352(6)
O1D C1D 1.398(5)
O2D C10D 1.211(6)
O3D C17D 1.330(6)
O3D C5D 1.407(5)
O4D C17D 1.185(6)
C1A C6A 1.383(6)
C1A C2A 1.396(6)
C2A C3A 1.389(6)
C2A C7D 1.517(6)
C3A C4A 1.375(6)
C4A C5A 1.405(5)
C4A C7A 1.516(5)
C5A C6A 1.390(5)
C7A C2B 1.531(5)
C7A C8A 1.548(5)
C8A C9A 1.521(6)
C9A C1A1 1.510(5)
C1A1 C1A2 1.3900
C1A1 C1A6 1.3900
C1A2 C1A3 1.3900
C1A3 C1A4 1.3900
C1A4 C1A5 1.3900
C1A5 C1A6 1.3900
C2A1 C2A2 1.3900
C2A1 C2A6 1.3900
C2A2 C2A3 1.3900
C2A3 C2A4 1.3900
C2A4 C2A5 1.3900
C2A5 C2A6 1.3900
C3A1 C3A2 1.3900
C3A1 C3A6 1.3900
C3A2 C3A3 1.3900
C3A3 C3A4 1.3900
C3A4 C3A5 1.3900
C3A5 C3A6 1.3900
C4A1 C4A2 1.3900
C4A1 C4A6 1.3900
C4A2 C4A3 1.3900
C4A3 C4A4 1.3900
C4A4 C4A5 1.3900
C4A5 C4A6 1.3900
C5A1 C5A2 1.3900
C5A1 C5A6 1.3900
C5A2 C5A3 1.3900
C5A3 C5A4 1.3900
C5A4 C5A5 1.3900
C5A5 C5A6 1.3900
C1B C6B 1.386(6)
C1B C2B 1.386(6)
C2B C3B 1.390(6)
C3B C4B 1.401(5)
C4B C5B 1.384(6)
C4B C7B 1.534(6)
C5B C6B 1.367(6)
C7B C2C 1.511(6)
C7B C8B 1.558(7)
C7B C8BA 1.575(14)
C8B C9B 1.530(9)
C9B C1B1 1.482(7)
C1B1 C1B2 1.3900
C1B1 C1B6 1.3900
C1B2 C1B3 1.3900
C1B3 C1B4 1.3900
C1B4 C1B5 1.3900
C1B5 C1B6 1.3900
C8BA C9BA 1.512(16)
C9BA C1BA 1.512(19)
C1BA C1BB 1.3900
C1BA C1BF 1.3900
C1BB C1BC 1.3900
C1BC C1BD 1.3900
C1BD C1BE 1.3900
C1BE C1BF 1.3900
C10B C11B 1.496(6)
C11B C12B 1.527(6)
C11B C16B 1.549(7)
C12B C13B 1.537(7)
C13B C14B 1.497(9)
C14B C15B 1.509(9)
C15B C16B 1.488(7)
C17B C18B 1.504(6)
C18B C23B 1.526(6)
C18B C19B 1.528(6)
C19B C20B 1.536(7)
C20B C21B 1.506(8)
C21B C22B 1.500(8)
C22B C23B 1.527(7)
C1C C6C 1.390(6)
C1C C2C 1.398(5)
C2C C3C 1.389(6)
C3C C4C 1.397(6)
C4C C5C 1.405(6)
C4C C7C 1.507(5)
C5C C6C 1.380(6)
C7C C2D 1.521(6)
C7C C8C 1.545(6)
C8C C9C 1.510(6)
C9C C1CA 1.407(11)
C9C C1C1 1.551(6)
C1C1 C1C2 1.3900
C1C1 C1C6 1.3900
C1C2 C1C3 1.3900
C1C3 C1C4 1.3900
C1C4 C1C5 1.3900
C1C5 C1C6 1.3900
C1CA C1CB 1.3900
C1CA C1CF 1.3900
C1CB C1CC 1.3900
C1CC C1CD 1.3900
C1CD C1CE 1.3900
C1CE C1CF 1.3900
C2C1 C2C2 1.3900
C2C1 C2C6 1.3900
C2C2 C2C3 1.3900
C2C3 C2C4 1.3900
C2C4 C2C5 1.3900
C2C5 C2C6 1.3900
C3C1 C3C2 1.3900
C3C1 C3C6 1.3900
C3C2 C3C3 1.3900
C3C3 C3C4 1.3900
C3C4 C3C5 1.3900
C3C5 C3C6 1.3900
C4C1 C4C2 1.3900
C4C1 C4C6 1.3900
C4C2 C4C3 1.3900
C4C3 C4C4 1.3900
C4C4 C4C5 1.3900
C4C5 C4C6 1.3900
C5C1 C5C2 1.380(9)
C5C1 C5C6 1.417(10)
C5C2 C5C3 1.410(11)
C5C3 C5C4 1.439(12)
C5C4 C5C5 1.404(12)
C5C5 C5C6 1.374(12)
C5CB C5CC 1.404(10)
C5CC C5CD 1.368(11)
C5CD C5CE 1.433(11)
C5CE C5CF 1.389(10)
C1D C6D 1.383(6)
C1D C2D 1.399(6)
C2D C3D 1.393(6)
C3D C4D 1.396(6)
C4D C5D 1.378(6)
C4D C7D 1.522(6)
C5D C6D 1.396(6)
C7D C8D 1.540(6)
C8D C9D 1.565(7)
C9D C1D1 1.466(7)
C1D1 C1D2 1.388(10)
C1D1 C1D6 1.411(10)
C1D2 C1D3 1.418(11)
C1D3 C1D4 1.435(13)
C1D4 C1D5 1.410(13)
C1D5 C1D6 1.374(12)
C1DB C1DC 1.395(11)
C1DC C1DD 1.438(13)
C1DD C1DE 1.400(13)
C1DE C1DF 1.424(12)
C10D C11D 1.467(7)
C11D C12D 1.553(10)
C11D C16D 1.561(11)
C12D C13D 1.507(11)
C13D C14D 1.516(12)
C14D C15D 1.520(12)
C15D C16D 1.539(12)
C12E C13E 1.513(11)
C13E C14E 1.536(12)
C14E C15E 1.483(11)
C15E C16E 1.496(11)
C17D C18E 1.474(15)
C17D C18D 1.542(17)
C18D C23D 1.502(19)
C18D C19D 1.597(18)
C19D C20D 1.517(19)
C20D C21D 1.53(2)
C21D C22D 1.516(19)
C22D C23D 1.542(18)
C18E C19E 1.455(18)
C18E C23E 1.58(2)
C19E C20E 1.52(2)
C20E C21E 1.53(3)
C21E C22E 1.48(3)
C22E C23E 1.64(2)
O100 C104 1.401(8)
O100 C101 1.451(9)
C101 C102 1.490(9)
C102 C103 1.502(9)
C103 C104 1.506(9)
O105 C106 1.444(9)
C106 C107 1.478(10)
C107 C108 1.496(10)
O200 C204 1.381(10)
O200 C201 1.421(9)
C201 C202 1.447(9)
C204 C203 1.459(10)
C203 C202 1.474(10)
C400 C401 1.437(16)
C401 O402 1.367(17)
O300 C304 1.389(9)
O300 C301 1.399(10)
C301 C302 1.464(10)
C302 C303 1.446(9)
C303 C304 1.454(9)
O305 C306 1.388(10)
